data_7245147
loop_
_publ_author_name
'Jin, Guan-Yu'
'Zhang, Lan'
'Hu, Fu-Zhen'
'Hu, Cong'
'Lu, Yan-Lei'
'Li, Ying-Yu'
'Han, Hong-Liang'
'Liu, Jian-Ming'
'Yang, Yu-Ping'
'Jin, Qiong-Hua'
'Li, Xing-Ru'

_publ_section_title
;
 Photocatalysis, terahertz time domain spectroscopy and weak interactions
 of six polyoxometalate-based lanthanide phosphine oxide complexes
;
_journal_name_full CrystEngComm
_journal_paper_doi 10.1039/D2CE00779G
_journal_year 2022
_chemical_formula_sum 'C44 H102 Mo12 N2 Nd O68 P9'
_chemical_formula_weight 3321.53
_space_group_IT_number 2
_space_group_name_Hall '-P 1'
_space_group_name_H-M_alt 'P -1'
_symmetry_cell_setting triclinic
_symmetry_space_group_name_H-M 'P -1'
_atom_sites_solution_hydrogens geom
_atom_sites_solution_primary direct
_atom_sites_solution_secondary difmap
_audit_creation_method SHELXL-97
_audit_update_record
;
2022-05-24 deposited with the CCDC.	2022-06-27 downloaded from the CCDC.
;
_cell_angle_alpha 100.615(3)
_cell_angle_beta 95.236(2)
_cell_angle_gamma 114.371(4)
_cell_formula_units_Z 2
_cell_length_a 13.7635(11)
_cell_length_b 14.7371(12)
_cell_length_c 27.829(3)
_cell_measurement_reflns_used 5250
_cell_measurement_temperature 293(2)
_cell_measurement_theta_max 26.222
_cell_measurement_theta_min 2.431
_cell_volume 4964.7(8)
_computing_structure_refinement 'SHELXL-97 (Sheldrick, 1997)'
_computing_structure_solution 'SHELXS-97 (Sheldrick, 1990)'
_diffrn_ambient_temperature 293(2)
_diffrn_measured_fraction_theta_full 0.976
_diffrn_measured_fraction_theta_max 0.976
_diffrn_measurement_device_type 'CCD area detector'
_diffrn_measurement_method 'phi and omega scans'
_diffrn_radiation_monochromator graphite
_diffrn_radiation_source 'fine-focus sealed tube'
_diffrn_radiation_type MoK\a
_diffrn_radiation_wavelength 0.71073
_diffrn_reflns_av_R_equivalents 0.0525
_diffrn_reflns_av_sigmaI/netI 0.1361
_diffrn_reflns_limit_h_max 15
_diffrn_reflns_limit_h_min -16
_diffrn_reflns_limit_k_max 17
_diffrn_reflns_limit_k_min -14
_diffrn_reflns_limit_l_max 32
_diffrn_reflns_limit_l_min -30
_diffrn_reflns_number 25001
_diffrn_reflns_theta_full 25.02
_diffrn_reflns_theta_max 25.02
_diffrn_reflns_theta_min 1.90
_exptl_absorpt_coefficient_mu 2.224
_exptl_absorpt_correction_T_max 0.6174
_exptl_absorpt_correction_T_min 0.5099
_exptl_absorpt_correction_type multi-scan
_exptl_absorpt_process_details sadabs
_exptl_crystal_colour block
_exptl_crystal_density_diffrn 2.222
_exptl_crystal_density_method 'not measured'
_exptl_crystal_description yellow
_exptl_crystal_F_000 3246
_exptl_crystal_size_max 0.35
_exptl_crystal_size_mid 0.28
_exptl_crystal_size_min 0.24
_refine_diff_density_max 2.234
_refine_diff_density_min -2.558
_refine_diff_density_rms 0.212
_refine_ls_extinction_method none
_refine_ls_goodness_of_fit_ref 1.238
_refine_ls_hydrogen_treatment mixed
_refine_ls_matrix_type full
_refine_ls_number_parameters 1228
_refine_ls_number_reflns 17134
_refine_ls_number_restraints 3442
_refine_ls_restrained_S_all 1.202
_refine_ls_R_factor_all 0.1785
_refine_ls_R_factor_gt 0.0925
_refine_ls_shift/su_max 0.001
_refine_ls_shift/su_mean 0.000
_refine_ls_structure_factor_coef Fsqd
_refine_ls_weighting_details 'calc w=1/[\s^2^(Fo^2^)+(0.0741P)^2^+0.0000P] where P=(Fo^2^+2Fc^2^)/3'
_refine_ls_weighting_scheme calc
_refine_ls_wR_factor_gt 0.2049
_refine_ls_wR_factor_ref 0.2310
_reflns_number_gt 8481
_reflns_number_total 17134
_reflns_threshold_expression >2sigma(I)
_cod_data_source_file d2ce00779g2.cif
_cod_data_source_block 210508c
_cod_depositor_comments
;
The following automatic conversions were performed:

data item '_symmetry_cell_setting' value 'Triclinic' was changed to
'triclinic' in accordance with the
/home/data/users/saulius/crontab/automatic-downloads/rss-feeds/RSC/lib/dictionaries/cif_core.dic
dictionary named 'cif_core.dic' version 2.4.2 last updated on
2011-04-26.

Automatic conversion script
Id: cif_fix_values 7556 2019-12-06 15:28:31Z antanas 
;
_cod_original_cell_volume 4964.8(7)
_cod_original_sg_symbol_H-M P-1
_cod_database_code 7245147

loop_
_symmetry_equiv_pos_as_xyz
'x, y, z'
'-x, -y, -z'

loop_
_atom_site_label
_atom_site_type_symbol
_atom_site_fract_x
_atom_site_fract_y
_atom_site_fract_z
_atom_site_U_iso_or_equiv
_atom_site_adp_type
_atom_site_occupancy
_atom_site_symmetry_multiplicity
_atom_site_calc_flag
_atom_site_refinement_flags
_atom_site_disorder_assembly
_atom_site_disorder_group
Nd1 Nd 0.75458(7) 0.00184(6) 0.74914(3) 0.0392(2) Uani 1 1 d . . .
Mo1 Mo 0.65218(12) 0.47295(11) 0.10107(5) 0.0519(4) Uani 1 1 d U . .
Mo2 Mo 0.69663(12) 0.72027(11) 0.08713(5) 0.0526(4) Uani 1 1 d U . .
Mo3 Mo 0.45468(11) 0.56254(11) 0.12175(5) 0.0459(4) Uani 1 1 d U . .
Mo4 Mo 0.27184(11) 0.32791(11) 0.03813(6) 0.0491(4) Uani 1 1 d U . .
Mo5 Mo 0.47558(13) 0.25511(11) 0.00637(6) 0.0544(4) Uani 1 1 d U . .
Mo6 Mo 0.71584(11) 0.43731(10) -0.01910(6) 0.0481(4) Uani 1 1 d U . .
Mo7 Mo 0.75285(14) 0.30304(12) 0.51040(6) 0.0662(5) Uani 1 1 d U . .
Mo8 Mo 0.98421(17) 0.25838(12) 0.50745(6) 0.0755(6) Uani 1 1 d . . .
Mo9 Mo 0.85526(16) 0.28450(12) 0.39876(6) 0.0765(6) Uani 1 1 d U . .
Mo10 Mo 0.87459(16) 0.52832(13) 0.39083(6) 0.0763(6) Uani 1 1 d U . .
Mo11 Mo 0.76812(14) 0.54397(13) 0.50042(7) 0.0688(5) Uani 1 1 d U . .
Mo12 Mo 0.89674(14) 0.52166(14) 0.60992(6) 0.0680(5) Uani 1 1 d U . .
O1 O 0.5679(8) 0.4445(7) 0.0170(4) 0.0486(10) Uani 1 1 d U . .
O2 O 0.5842(8) 0.6109(7) 0.0083(4) 0.0588(18) Uani 1 1 d U . .
O3 O 0.4182(8) 0.4900(8) 0.0329(4) 0.0560(15) Uani 1 1 d U . .
O4 O 0.4532(9) 0.4578(9) -0.0516(4) 0.067(2) Uani 1 1 d U . .
O5 O 0.7247(8) 0.6192(8) 0.1052(4) 0.065(3) Uani 1 1 d U . .
O6 O 0.5501(8) 0.4965(8) 0.1309(4) 0.062(2) Uani 1 1 d U . .
O7 O 0.5596(10) 0.3416(9) 0.0706(4) 0.084(3) Uani 1 1 d U . .
O8 O 0.7348(9) 0.4695(9) 0.0487(4) 0.080(3) Uani 1 1 d U . .
O9 O 0.7291(9) 0.4646(9) 0.1463(4) 0.074(3) Uani 1 1 d U . .
O10 O 0.5757(8) 0.6773(8) 0.1223(4) 0.059(3) Uani 1 1 d U . .
O11 O 0.7863(9) 0.8262(8) 0.1282(5) 0.085(4) Uani 1 1 d U . .
O12 O 0.3481(9) 0.4208(8) 0.0973(4) 0.069(3) Uani 1 1 d U . .
O13 O 0.3636(8) 0.5961(7) 0.0870(4) 0.061(3) Uani 1 1 d U . .
O14 O 0.4303(10) 0.5844(8) 0.1777(4) 0.073(3) Uani 1 1 d U . .
O15 O 0.3560(9) 0.2611(9) 0.0381(4) 0.066(3) Uani 1 1 d U . .
O16 O 0.2372(9) 0.2800(9) -0.0348(4) 0.070(3) Uani 1 1 d U . .
O17 O 0.1616(9) 0.2500(9) 0.0542(4) 0.073(3) Uani 1 1 d U . .
O18 O 0.6018(10) 0.3054(9) -0.0178(4) 0.081(3) Uani 1 1 d U . .
O19 O 0.3911(9) 0.2265(9) -0.0532(4) 0.071(3) Uani 1 1 d U . .
O20 O 0.4648(9) 0.1422(7) 0.0131(4) 0.063(3) Uani 1 1 d U . .
O21 O 0.7720(9) 0.5688(8) -0.0236(4) 0.068(3) Uani 1 1 d U . .
O22 O 0.8123(8) 0.4048(8) -0.0294(4) 0.060(3) Uani 1 1 d U . .
O23 O 0.9164(10) 0.3857(9) 0.4849(4) 0.0747(18) Uani 1 1 d U . .
O24 O 0.9312(10) 0.5497(9) 0.4785(4) 0.0710(15) Uani 1 1 d U . .
O25 O 1.0198(10) 0.5336(9) 0.5556(4) 0.0697(18) Uani 1 1 d U . .
O26 O 1.0913(10) 0.5238(10) 0.4773(5) 0.087(3) Uani 1 1 d U . .
O27 O 0.8531(11) 0.2490(10) 0.5232(4) 0.084(3) Uani 1 1 d U . .
O28 O 0.7585(11) 0.2703(9) 0.4413(4) 0.082(3) Uani 1 1 d U . .
O29 O 0.7092(10) 0.4029(9) 0.4949(4) 0.076(3) Uani 1 1 d U . .
O30 O 0.8013(10) 0.3851(9) 0.5753(4) 0.077(3) Uani 1 1 d U . .
O31 O 0.6352(11) 0.2130(9) 0.5147(5) 0.096(4) Uani 1 1 d U . .
O32 O 0.9280(11) 0.2337(10) 0.4416(4) 0.086(3) Uani 1 1 d U . .
O33 O 0.9761(11) 0.1447(8) 0.5123(4) 0.083(4) Uani 1 1 d U . .
O34 O 0.8215(10) 0.3845(9) 0.3804(5) 0.086(3) Uani 1 1 d U . .
O35 O 0.7878(11) 0.1822(9) 0.3532(5) 0.103(5) Uani 1 1 d U . .
O36 O 0.7752(11) 0.5175(10) 0.4322(5) 0.101(4) Uani 1 1 d U . .
O37 O 0.9592(11) 0.6635(10) 0.4258(5) 0.106(4) Uani 1 1 d U . .
O38 O 0.8162(11) 0.5386(10) 0.3398(4) 0.095(4) Uani 1 1 d U . .
O39 O 0.8128(10) 0.5599(8) 0.5685(4) 0.073(3) Uani 1 1 d U . .
O40 O 0.8762(11) 0.6744(10) 0.5072(5) 0.101(4) Uani 1 1 d U . .
O41 O 0.6591(10) 0.5648(10) 0.5019(5) 0.092(4) Uani 1 1 d U . .
O42 O 0.9965(11) 0.4716(9) 0.6279(5) 0.086(3) Uani 1 1 d U . .
O43 O 1.0102(10) 0.6501(9) 0.6206(5) 0.084(3) Uani 1 1 d U . .
O44 O 0.8469(12) 0.5310(10) 0.6595(5) 0.097(4) Uani 1 1 d U . .
O45 O 0.6151(11) -0.1567(9) 0.7588(5) 0.086(3) Uani 1 1 d U . .
O46 O 0.7960(10) 0.0196(9) 0.8376(4) 0.075(3) Uani 1 1 d U . .
O47 O 0.6147(9) 0.0408(9) 0.7793(4) 0.074(3) Uani 1 1 d U . .
O48 O 0.8490(9) 0.1868(9) 0.7881(4) 0.070(2) Uani 1 1 d U . .
O49 O 0.6907(10) 0.0692(9) 0.6883(4) 0.074(2) Uani 1 1 d U . .
O50 O 0.9118(10) 0.0722(9) 0.7115(4) 0.075(3) Uani 1 1 d U . .
O51 O 0.7002(10) -0.1199(10) 0.6694(4) 0.080(3) Uani 1 1 d U . .
O52 O 0.8547(10) -0.0975(9) 0.7594(4) 0.079(3) Uani 1 1 d U . .
O53 O 0.5595(13) -0.3369(12) 0.7507(6) 0.114(4) Uani 1 1 d DU . .
O54 O 0.4553(14) -0.2555(12) 0.7878(6) 0.122(4) Uani 1 1 d DU . .
O55 O 0.8654(11) -0.0401(10) 0.9065(5) 0.086(3) Uani 1 1 d DU . .
O56 O 0.7660(10) 0.0674(9) 0.9212(4) 0.073(3) Uani 1 1 d DU . .
O57 O 0.5147(10) 0.0280(9) 0.8478(4) 0.077(3) Uani 1 1 d DU . .
O58 O 0.4988(11) 0.1314(10) 0.7883(5) 0.094(3) Uani 1 1 d DU . .
O59 O 0.9350(11) 0.3304(9) 0.8640(5) 0.088(3) Uani 1 1 d DU . .
O60 O 0.9032(10) 0.3696(9) 0.7842(5) 0.084(3) Uani 1 1 d DU . .
O61 O 0.6742(11) 0.2278(10) 0.6864(5) 0.096(3) Uani 1 1 d DU . .
O62 O 0.6444(12) 0.0977(11) 0.6059(5) 0.107(3) Uani 1 1 d DU . .
O63 O 1.0686(11) 0.2301(10) 0.7062(5) 0.092(3) Uani 1 1 d DU . .
O64 O 1.0173(10) 0.0610(10) 0.6486(5) 0.088(3) Uani 1 1 d DU . .
O65 O 0.7581(11) -0.1125(10) 0.5881(5) 0.095(3) Uani 1 1 d DU . .
O66 O 0.6265(12) -0.2821(11) 0.6012(5) 0.100(4) Uani 1 1 d DU . .
O67 O 0.9919(14) -0.1557(12) 0.7393(6) 0.123(4) Uani 1 1 d DU . .
O68 O 0.8460(12) -0.2513(11) 0.7818(5) 0.105(3) Uani 1 1 d DU . .
P1 P 0.5000 0.5000 0.0000 0.0355(10) Uani 1 2 d SU . .
P2 P 1.0000 0.5000 0.5000 0.0483(10) Uani 1 2 d SU . .
P3 P 0.5640(5) -0.2348(4) 0.7838(2) 0.0834(19) Uani 1 1 d . . .
P4 P 0.7798(4) -0.0159(3) 0.88338(16) 0.0559(13) Uani 1 1 d . . .
P5 P 0.5753(4) 0.0958(3) 0.81448(16) 0.0511(11) Uani 1 1 d . . .
P6 P 0.8602(4) 0.2867(3) 0.81400(18) 0.0552(12) Uani 1 1 d . . .
P7 P 0.7056(4) 0.1417(5) 0.6575(2) 0.0753(16) Uani 1 1 d . . .
P8 P 0.9724(4) 0.1276(4) 0.67834(17) 0.0551(12) Uani 1 1 d . . .
P9 P 0.7217(5) -0.1789(4) 0.62760(19) 0.0757(16) Uani 1 1 d . . .
P10 P 0.8805(5) -0.1812(5) 0.7436(2) 0.0779(16) Uani 1 1 d . . .
C1 C 0.6383(18) -0.2273(14) 0.8399(7) 0.098(4) Uani 1 1 d DU . .
H1A H 0.5989 -0.2868 0.8525 0.118 Uiso 1 1 calc R . .
H1B H 0.7076 -0.2260 0.8348 0.118 Uiso 1 1 calc R . .
C2 C 0.6563(16) -0.1306(13) 0.8768(7) 0.091(4) Uani 1 1 d DU . .
H2A H 0.6520 -0.1458 0.9092 0.109 Uiso 1 1 calc R . .
H2B H 0.5961 -0.1149 0.8680 0.109 Uiso 1 1 calc R . .
C3 C 0.5018(19) -0.4351(13) 0.7607(8) 0.122(5) Uani 1 1 d DU . .
H3A H 0.4444 -0.4362 0.7787 0.147 Uiso 1 1 calc R . .
H3B H 0.5502 -0.4540 0.7797 0.147 Uiso 1 1 calc R . .
C4 C 0.456(2) -0.5053(19) 0.7093(9) 0.175(10) Uani 1 1 d DU . .
H4A H 0.3891 -0.5051 0.6966 0.263 Uiso 1 1 calc R . .
H4B H 0.4433 -0.5739 0.7108 0.263 Uiso 1 1 calc R . .
H4C H 0.5070 -0.4819 0.6878 0.263 Uiso 1 1 calc R . .
C5 C 0.3877(17) -0.2319(18) 0.7557(9) 0.120(5) Uani 1 1 d DU . .
H5A H 0.3947 -0.2552 0.7218 0.144 Uiso 1 1 calc R . .
H5B H 0.4164 -0.1576 0.7628 0.144 Uiso 1 1 calc R . .
C6 C 0.2673(18) -0.275(2) 0.7574(11) 0.192(12) Uani 1 1 d DU . .
H6A H 0.2317 -0.3458 0.7395 0.288 Uiso 1 1 calc R . .
H6B H 0.2364 -0.2368 0.7423 0.288 Uiso 1 1 calc R . .
H6C H 0.2576 -0.2693 0.7913 0.288 Uiso 1 1 calc R . .
C7 C 0.9767(12) 0.0157(16) 0.9038(8) 0.105(4) Uani 1 1 d DU . .
H7A H 0.9989 0.0881 0.9177 0.126 Uiso 1 1 calc R . .
H7B H 0.9838 0.0069 0.8691 0.126 Uiso 1 1 calc R . .
C8 C 1.0536(16) -0.0165(18) 0.9310(9) 0.126(8) Uani 1 1 d DU . .
H8A H 1.0818 0.0263 0.9642 0.189 Uiso 1 1 calc R . .
H8B H 1.1124 -0.0094 0.9136 0.189 Uiso 1 1 calc R . .
H8C H 1.0150 -0.0869 0.9323 0.189 Uiso 1 1 calc R . .
C9 C 0.7671(16) 0.0695(15) 0.9731(5) 0.085(4) Uani 1 1 d DU . .
H9A H 0.8412 0.0993 0.9911 0.102 Uiso 1 1 calc R . .
H9B H 0.7294 0.0003 0.9773 0.102 Uiso 1 1 calc R . .
C10 C 0.7107(18) 0.1338(16) 0.9928(8) 0.120(7) Uani 1 1 d DU . .
H10A H 0.7315 0.1924 0.9788 0.179 Uiso 1 1 calc R . .
H10B H 0.7313 0.1565 1.0284 0.179 Uiso 1 1 calc R . .
H10C H 0.6334 0.0933 0.9837 0.179 Uiso 1 1 calc R . .
C11 C 0.6744(14) 0.2136(12) 0.8534(6) 0.071(3) Uani 1 1 d DU . .
H11A H 0.6386 0.2432 0.8753 0.086 Uiso 1 1 calc R . .
H11B H 0.7246 0.1995 0.8740 0.086 Uiso 1 1 calc R . .
C12 C 0.7392(14) 0.2928(13) 0.8263(7) 0.080(4) Uani 1 1 d DU . .
H12A H 0.7571 0.3608 0.8463 0.096 Uiso 1 1 calc R . .
H12B H 0.6941 0.2828 0.7951 0.096 Uiso 1 1 calc R . .
C13 C 0.4596(15) 0.0629(13) 0.8828(7) 0.092(4) Uani 1 1 d DU . .
H13A H 0.4193 0.0941 0.8675 0.111 Uiso 1 1 calc R . .
H13B H 0.5117 0.1135 0.9115 0.111 Uiso 1 1 calc R . .
C14 C 0.3828(17) -0.0301(15) 0.8987(8) 0.123(8) Uani 1 1 d DU . .
H14A H 0.3230 -0.0729 0.8718 0.184 Uiso 1 1 calc R . .
H14B H 0.3560 -0.0078 0.9270 0.184 Uiso 1 1 calc R . .
H14C H 0.4208 -0.0684 0.9074 0.184 Uiso 1 1 calc R . .
C15 C 0.4371(17) 0.0665(15) 0.7405(6) 0.110(4) Uani 1 1 d DU . .
H15A H 0.3839 0.0005 0.7435 0.132 Uiso 1 1 calc R . .
H15B H 0.4838 0.0555 0.7184 0.132 Uiso 1 1 calc R . .
C16 C 0.382(2) 0.1291(19) 0.7224(10) 0.155(7) Uani 1 1 d DU . .
H16A H 0.3123 0.1086 0.7318 0.233 Uiso 1 1 calc R . .
H16B H 0.3736 0.1169 0.6868 0.233 Uiso 1 1 calc R . .
H16C H 0.4264 0.2008 0.7372 0.233 Uiso 1 1 calc R . .
C17 C 0.9997(15) 0.2870(15) 0.8851(6) 0.089(4) Uani 1 1 d DU . .
H17A H 1.0734 0.3195 0.8793 0.106 Uiso 1 1 calc R . .
H17B H 0.9695 0.2139 0.8702 0.106 Uiso 1 1 calc R . .
C18 C 0.9986(15) 0.3064(15) 0.9407(6) 0.093(6) Uani 1 1 d DU . .
H18A H 0.9704 0.3556 0.9498 0.140 Uiso 1 1 calc R . .
H18B H 1.0712 0.3327 0.9590 0.140 Uiso 1 1 calc R . .
H18C H 0.9535 0.2432 0.9485 0.140 Uiso 1 1 calc R . .
C19 C 1.0160(12) 0.4237(15) 0.7845(8) 0.100(4) Uani 1 1 d DU . .
H19A H 1.0454 0.3770 0.7710 0.120 Uiso 1 1 calc R . .
H19B H 1.0557 0.4611 0.8181 0.120 Uiso 1 1 calc R . .
C20 C 1.0221(18) 0.4970(15) 0.7518(8) 0.115(6) Uani 1 1 d DU . .
H20A H 0.9591 0.4653 0.7258 0.172 Uiso 1 1 calc R . .
H20B H 1.0862 0.5129 0.7375 0.172 Uiso 1 1 calc R . .
H20C H 1.0248 0.5590 0.7716 0.172 Uiso 1 1 calc R . .
C21 C 0.8430(16) 0.2267(14) 0.6542(8) 0.093(3) Uani 1 1 d DU . .
H21A H 0.8428 0.2711 0.6325 0.112 Uiso 1 1 calc R . .
H21B H 0.8830 0.2691 0.6870 0.112 Uiso 1 1 calc R . .
C22 C 0.8938(16) 0.1577(15) 0.6336(7) 0.092(4) Uani 1 1 d DU . .
H22A H 0.9406 0.1902 0.6116 0.111 Uiso 1 1 calc R . .
H22B H 0.8362 0.0937 0.6134 0.111 Uiso 1 1 calc R . .
C23 C 0.6671(19) 0.3031(14) 0.6625(7) 0.104(4) Uani 1 1 d DU . .
H23A H 0.6112 0.2722 0.6327 0.125 Uiso 1 1 calc R . .
H23B H 0.7359 0.3449 0.6542 0.125 Uiso 1 1 calc R . .
C24 C 0.6371(19) 0.3637(17) 0.7035(8) 0.121(7) Uani 1 1 d DU . .
H24A H 0.5601 0.3307 0.7021 0.182 Uiso 1 1 calc R . .
H24B H 0.6582 0.4321 0.6993 0.182 Uiso 1 1 calc R . .
H24C H 0.6741 0.3668 0.7352 0.182 Uiso 1 1 calc R . .
C25 C 0.5455(14) 0.0056(14) 0.5954(9) 0.110(4) Uani 1 1 d DU . .
H25A H 0.5376 -0.0224 0.6245 0.132 Uiso 1 1 calc R . .
H25B H 0.5484 -0.0448 0.5684 0.132 Uiso 1 1 calc R . .
C26 C 0.4475(17) 0.0247(19) 0.5810(10) 0.145(7) Uani 1 1 d DU . .
H26A H 0.4671 0.0968 0.5916 0.217 Uiso 1 1 calc R . .
H26B H 0.3897 -0.0127 0.5968 0.217 Uiso 1 1 calc R . .
H26C H 0.4238 0.0022 0.5456 0.217 Uiso 1 1 calc R . .
C27 C 1.1329(15) 0.2333(16) 0.7507(7) 0.104(4) Uani 1 1 d DU . .
H27A H 1.1380 0.1688 0.7475 0.125 Uiso 1 1 calc R . .
H27B H 1.0985 0.2427 0.7789 0.125 Uiso 1 1 calc R . .
C28 C 1.2462(17) 0.3213(18) 0.7594(10) 0.159(9) Uani 1 1 d DU . .
H28A H 1.2804 0.3112 0.7317 0.239 Uiso 1 1 calc R . .
H28B H 1.2886 0.3231 0.7893 0.239 Uiso 1 1 calc R . .
H28C H 1.2409 0.3851 0.7629 0.239 Uiso 1 1 calc R . .
C29 C 1.0943(15) 0.0953(15) 0.6169(7) 0.095(5) Uani 1 1 d DU . .
H29A H 1.1484 0.1651 0.6320 0.114 Uiso 1 1 calc R . .
H29B H 1.0581 0.0938 0.5850 0.114 Uiso 1 1 calc R . .
C30 C 1.1472(17) 0.0231(16) 0.6102(9) 0.120(8) Uani 1 1 d DU . .
H30A H 1.1006 -0.0384 0.5852 0.180 Uiso 1 1 calc R . .
H30B H 1.1592 0.0058 0.6411 0.180 Uiso 1 1 calc R . .
H30C H 1.2154 0.0560 0.6000 0.180 Uiso 1 1 calc R . .
C31 C 0.8267(17) -0.2150(15) 0.6427(7) 0.093(4) Uani 1 1 d DU . .
H31A H 0.8297 -0.2613 0.6137 0.112 Uiso 1 1 calc R . .
H31B H 0.8961 -0.1544 0.6521 0.112 Uiso 1 1 calc R . .
C32 C 0.8065(18) -0.2676(16) 0.6853(7) 0.108(4) Uani 1 1 d DU . .
H32A H 0.8274 -0.3234 0.6794 0.130 Uiso 1 1 calc R . .
H32B H 0.7296 -0.2967 0.6863 0.130 Uiso 1 1 calc R . .
C33 C 0.775(2) -0.1614(16) 0.5426(7) 0.114(5) Uani 1 1 d DU . .
H33A H 0.7229 -0.2329 0.5315 0.137 Uiso 1 1 calc R . .
H33B H 0.8481 -0.1570 0.5460 0.137 Uiso 1 1 calc R . .
C34 C 0.760(2) -0.0992(19) 0.5075(9) 0.158(9) Uani 1 1 d DU . .
H34A H 0.6834 -0.1213 0.4966 0.237 Uiso 1 1 calc R . .
H34B H 0.7923 -0.1092 0.4792 0.237 Uiso 1 1 calc R . .
H34C H 0.7931 -0.0277 0.5244 0.237 Uiso 1 1 calc R . .
C35 C 0.5221(14) -0.2859(18) 0.5880(8) 0.112(5) Uani 1 1 d DU . .
H35A H 0.4826 -0.3405 0.5582 0.135 Uiso 1 1 calc R . .
H35B H 0.5311 -0.2216 0.5803 0.135 Uiso 1 1 calc R . .
C36 C 0.4559(18) -0.3040(19) 0.6288(8) 0.137(8) Uani 1 1 d DU . .
H36A H 0.4538 -0.3632 0.6393 0.206 Uiso 1 1 calc R . .
H36B H 0.3833 -0.3155 0.6164 0.206 Uiso 1 1 calc R . .
H36C H 0.4885 -0.2449 0.6565 0.206 Uiso 1 1 calc R . .
C37 C 1.0686(17) -0.0566(14) 0.7680(8) 0.122(4) Uani 1 1 d DU . .
H37A H 1.0342 -0.0277 0.7911 0.146 Uiso 1 1 calc R . .
H37B H 1.0958 -0.0110 0.7462 0.146 Uiso 1 1 calc R . .
C39 C 0.8866(18) -0.3236(16) 0.7881(9) 0.123(5) Uani 1 1 d DU . .
H39A H 0.9630 -0.2888 0.8033 0.148 Uiso 1 1 calc R . .
H39B H 0.8777 -0.3691 0.7563 0.148 Uiso 1 1 calc R . .
C40 C 0.820(2) -0.3828(19) 0.8218(9) 0.144(8) Uani 1 1 d DU . .
H40A H 0.8240 -0.3357 0.8516 0.216 Uiso 1 1 calc R . .
H40B H 0.8480 -0.4288 0.8302 0.216 Uiso 1 1 calc R . .
H40C H 0.7459 -0.4215 0.8049 0.216 Uiso 1 1 calc R . .
C41 C 0.922(2) 0.3299(18) 0.1007(8) 0.125(8) Uani 1 1 d DU . .
C42 C 0.9780(19) 0.4017(17) 0.0701(8) 0.137(9) Uani 1 1 d DU . .
H42A H 0.9299 0.3861 0.0394 0.205 Uiso 1 1 calc R . .
H42B H 1.0418 0.3943 0.0632 0.205 Uiso 1 1 calc R . .
H42C H 0.9985 0.4711 0.0880 0.205 Uiso 1 1 calc R . .
C43 C 0.562(2) 0.673(2) 0.4082(11) 0.152(10) Uani 1 1 d DU . .
C44 C 0.4783(19) 0.596(2) 0.4288(10) 0.154(10) Uani 1 1 d DU . .
H44A H 0.4999 0.5440 0.4335 0.231 Uiso 1 1 calc R . .
H44B H 0.4102 0.5657 0.4060 0.231 Uiso 1 1 calc R . .
H44C H 0.4707 0.6302 0.4602 0.231 Uiso 1 1 calc R . .
N1 N 0.887(2) 0.2712(18) 0.1241(9) 0.185(10) Uani 1 1 d DU . .
N2 N 0.627(2) 0.722(2) 0.3881(10) 0.207(12) Uani 1 1 d DU . .
C38 C 1.161(2) -0.067(2) 0.7961(11) 0.167(8) Uani 1 1 d DU . .
H38A H 1.1349 -0.1343 0.8022 0.251 Uiso 1 1 calc R . .
H38B H 1.1894 -0.0162 0.8272 0.251 Uiso 1 1 calc R . .
H38C H 1.2171 -0.0571 0.7767 0.251 Uiso 1 1 calc R . .

loop_
_atom_site_aniso_label
_atom_site_aniso_U_11
_atom_site_aniso_U_22
_atom_site_aniso_U_33
_atom_site_aniso_U_23
_atom_site_aniso_U_13
_atom_site_aniso_U_12
Nd1 0.0465(5) 0.0448(5) 0.0337(5) 0.0161(4) 0.0176(4) 0.0224(4)
Mo1 0.0510(9) 0.0674(10) 0.0437(9) 0.0198(8) 0.0075(7) 0.0298(8)
Mo2 0.0531(10) 0.0467(9) 0.0503(9) 0.0094(7) 0.0027(7) 0.0170(7)
Mo3 0.0486(9) 0.0611(9) 0.0399(8) 0.0173(7) 0.0166(7) 0.0317(7)
Mo4 0.0412(8) 0.0503(9) 0.0721(11) 0.0348(8) 0.0307(7) 0.0235(7)
Mo5 0.0732(11) 0.0424(8) 0.0691(11) 0.0293(8) 0.0386(9) 0.0343(8)
Mo6 0.0375(8) 0.0494(9) 0.0665(10) 0.0150(8) 0.0218(7) 0.0249(7)
Mo7 0.0789(12) 0.0516(10) 0.0706(12) 0.0259(9) 0.0268(9) 0.0238(9)
Mo8 0.1274(17) 0.0416(9) 0.0677(12) 0.0236(8) 0.0258(11) 0.0411(10)
Mo9 0.1198(16) 0.0472(10) 0.0444(10) 0.0029(8) -0.0028(10) 0.0266(10)
Mo10 0.1154(16) 0.0714(11) 0.0415(9) 0.0179(8) -0.0027(10) 0.0421(11)
Mo11 0.0750(12) 0.0648(11) 0.0746(12) 0.0234(9) 0.0258(9) 0.0333(9)
Mo12 0.0799(12) 0.0869(12) 0.0399(9) 0.0162(9) 0.0224(8) 0.0365(10)
O1 0.054(3) 0.054(2) 0.046(2) 0.019(3) 0.022(2) 0.027(2)
O2 0.062(4) 0.046(2) 0.055(3) 0.025(3) 0.011(3) 0.007(2)
O3 0.048(3) 0.055(3) 0.059(2) 0.006(3) 0.027(3) 0.017(2)
O4 0.071(5) 0.080(4) 0.036(2) 0.005(3) 0.002(2) 0.024(4)
O5 0.056(5) 0.059(5) 0.080(5) 0.015(4) 0.027(4) 0.024(4)
O6 0.060(5) 0.058(4) 0.077(5) 0.029(4) 0.027(4) 0.026(4)
O7 0.075(5) 0.080(5) 0.067(5) 0.004(5) 0.032(5) 0.007(5)
O8 0.075(5) 0.068(5) 0.069(5) 0.007(5) 0.031(5) 0.005(5)
O9 0.062(7) 0.097(8) 0.081(8) 0.034(6) 0.006(6) 0.047(6)
O10 0.053(5) 0.052(5) 0.081(5) 0.030(4) 0.023(4) 0.023(4)
O11 0.065(8) 0.056(7) 0.094(9) -0.012(7) 0.016(7) 0.000(6)
O12 0.067(5) 0.060(5) 0.085(5) 0.026(4) 0.001(5) 0.031(4)
O13 0.057(5) 0.048(5) 0.078(6) 0.026(5) -0.007(5) 0.022(4)
O14 0.112(9) 0.065(7) 0.064(7) 0.031(6) 0.058(6) 0.047(6)
O15 0.068(5) 0.082(5) 0.062(5) 0.018(4) 0.022(4) 0.046(4)
O16 0.073(5) 0.089(5) 0.069(6) 0.021(5) 0.020(5) 0.055(5)
O17 0.052(7) 0.078(8) 0.085(8) 0.044(7) 0.023(6) 0.015(6)
O18 0.081(5) 0.072(5) 0.061(5) 0.009(5) 0.029(5) 0.004(5)
O19 0.077(5) 0.090(5) 0.062(5) 0.022(5) 0.017(5) 0.050(5)
O20 0.087(8) 0.046(6) 0.085(8) 0.037(6) 0.042(6) 0.043(6)
O21 0.077(5) 0.057(5) 0.069(5) 0.020(5) -0.009(5) 0.030(4)
O22 0.057(7) 0.072(7) 0.069(7) 0.018(6) 0.018(6) 0.045(6)
O23 0.096(4) 0.063(3) 0.051(3) 0.011(3) 0.031(3) 0.019(3)
O24 0.089(3) 0.095(4) 0.048(2) 0.017(4) 0.016(3) 0.058(3)
O25 0.085(4) 0.086(4) 0.032(2) 0.014(3) 0.016(2) 0.031(4)
O26 0.086(5) 0.096(6) 0.064(6) 0.019(5) 0.036(4) 0.020(4)
O27 0.106(5) 0.098(5) 0.062(5) 0.029(4) 0.024(5) 0.052(4)
O28 0.104(6) 0.095(5) 0.062(5) 0.023(5) 0.018(5) 0.055(5)
O29 0.096(5) 0.075(5) 0.057(5) 0.017(4) 0.009(4) 0.039(4)
O30 0.094(5) 0.078(4) 0.069(5) 0.023(4) 0.010(4) 0.046(4)
O31 0.095(8) 0.076(7) 0.099(8) 0.040(7) 0.017(7) 0.013(7)
O32 0.114(6) 0.099(6) 0.061(6) 0.025(5) 0.023(5) 0.058(5)
O33 0.122(9) 0.058(7) 0.077(8) 0.034(6) 0.018(7) 0.041(6)
O34 0.090(5) 0.078(5) 0.083(5) 0.018(5) 0.009(5) 0.034(5)
O35 0.124(10) 0.061(8) 0.069(8) -0.014(7) 0.007(8) 0.003(7)
O36 0.117(6) 0.083(5) 0.068(5) 0.007(5) 0.028(5) 0.014(5)
O37 0.115(7) 0.087(6) 0.071(6) -0.005(6) 0.036(6) 0.009(6)
O38 0.119(10) 0.111(9) 0.056(8) 0.022(7) -0.011(7) 0.057(8)
O39 0.096(5) 0.065(5) 0.059(5) 0.012(4) 0.003(5) 0.041(4)
O40 0.114(6) 0.084(6) 0.067(6) 0.005(5) 0.025(5) 0.010(5)
O41 0.085(8) 0.098(8) 0.104(9) 0.023(7) 0.002(7) 0.055(7)
O42 0.099(6) 0.074(5) 0.078(5) 0.030(5) 0.014(5) 0.026(5)
O43 0.099(6) 0.071(5) 0.086(6) 0.028(5) 0.003(5) 0.039(5)
O44 0.150(10) 0.086(8) 0.063(7) 0.022(6) 0.049(7) 0.051(7)
O45 0.103(5) 0.087(5) 0.076(5) 0.042(4) 0.028(4) 0.035(4)
O46 0.092(5) 0.081(4) 0.064(4) 0.040(4) 0.034(4) 0.037(4)
O47 0.076(4) 0.090(4) 0.076(5) 0.025(4) 0.047(4) 0.047(4)
O48 0.079(5) 0.076(4) 0.077(5) 0.032(4) 0.033(4) 0.045(4)
O49 0.086(5) 0.093(5) 0.077(5) 0.053(4) 0.022(4) 0.058(4)
O50 0.086(5) 0.100(5) 0.072(5) 0.044(4) 0.039(4) 0.058(4)
O51 0.099(5) 0.095(5) 0.070(5) 0.022(4) 0.032(4) 0.062(4)
O52 0.097(5) 0.088(5) 0.085(5) 0.034(4) 0.025(4) 0.065(4)
O53 0.130(6) 0.102(6) 0.102(6) 0.045(5) 0.028(5) 0.033(5)
O54 0.120(7) 0.127(6) 0.099(6) 0.032(6) 0.040(6) 0.028(6)
O55 0.100(6) 0.100(6) 0.082(6) 0.053(5) 0.022(5) 0.054(5)
O56 0.099(5) 0.081(5) 0.062(5) 0.041(4) 0.028(4) 0.049(4)
O57 0.083(5) 0.086(5) 0.077(5) 0.027(4) 0.043(4) 0.043(4)
O58 0.094(6) 0.108(6) 0.097(5) 0.030(5) 0.029(5) 0.056(5)
O59 0.102(6) 0.080(6) 0.088(6) 0.026(5) 0.016(5) 0.043(5)
O60 0.088(5) 0.082(5) 0.098(5) 0.046(5) 0.026(5) 0.041(5)
O61 0.105(5) 0.102(5) 0.100(5) 0.043(5) 0.024(5) 0.055(5)
O62 0.108(6) 0.114(6) 0.097(6) 0.037(5) 0.017(5) 0.044(5)
O63 0.089(6) 0.100(6) 0.094(6) 0.036(5) 0.027(5) 0.042(5)
O64 0.096(5) 0.103(5) 0.083(5) 0.030(5) 0.045(5) 0.052(5)
O65 0.117(5) 0.101(5) 0.078(5) 0.031(5) 0.033(5) 0.052(5)
O66 0.113(7) 0.102(6) 0.086(7) 0.019(6) 0.018(6) 0.049(6)
O67 0.128(7) 0.125(7) 0.118(7) 0.025(6) 0.040(6) 0.055(6)
O68 0.121(6) 0.105(5) 0.108(5) 0.045(5) 0.023(5) 0.059(5)
P1 0.038(3) 0.039(2) 0.032(2) 0.0152(19) 0.0152(16) 0.0155(18)
P2 0.072(3) 0.047(2) 0.0331(16) 0.019(2) 0.0170(16) 0.0280(15)
P3 0.065(4) 0.080(4) 0.070(4) 0.038(3) 0.005(3) -0.008(3)
P4 0.072(3) 0.056(3) 0.043(3) 0.026(2) 0.015(2) 0.024(2)
P5 0.050(3) 0.064(3) 0.050(3) 0.017(2) 0.021(2) 0.033(2)
P6 0.057(3) 0.047(3) 0.064(3) 0.018(2) 0.016(2) 0.023(2)
P7 0.072(4) 0.106(4) 0.078(4) 0.057(3) 0.024(3) 0.052(3)
P8 0.050(3) 0.070(3) 0.058(3) 0.032(3) 0.028(2) 0.028(2)
P9 0.098(4) 0.068(3) 0.053(3) -0.006(3) 0.007(3) 0.039(3)
P10 0.091(4) 0.097(4) 0.070(4) 0.024(3) 0.014(3) 0.063(4)
C1 0.116(6) 0.100(6) 0.085(6) 0.052(5) 0.030(6) 0.040(6)
C2 0.109(6) 0.096(6) 0.071(6) 0.046(5) 0.039(6) 0.032(6)
C3 0.137(8) 0.109(8) 0.109(8) 0.046(7) 0.038(7) 0.032(7)
C4 0.151(16) 0.136(16) 0.170(17) 0.019(15) 0.029(15) 0.005(14)
C5 0.123(7) 0.119(7) 0.105(7) 0.037(7) 0.034(7) 0.033(7)
C6 0.18(2) 0.18(2) 0.16(2) 0.045(18) 0.047(18) 0.010(18)
C7 0.112(7) 0.108(6) 0.097(6) 0.040(6) 0.026(6) 0.041(6)
C8 0.097(14) 0.155(16) 0.128(16) 0.070(14) 0.016(13) 0.045(13)
C9 0.109(8) 0.092(7) 0.068(7) 0.046(6) 0.023(7) 0.045(6)
C10 0.136(13) 0.116(13) 0.089(12) -0.003(11) 0.059(11) 0.043(10)
C11 0.084(6) 0.080(5) 0.074(6) 0.032(5) 0.034(5) 0.050(5)
C12 0.085(6) 0.087(6) 0.089(6) 0.031(5) 0.035(5) 0.049(5)
C13 0.094(7) 0.108(7) 0.082(7) 0.025(7) 0.042(7) 0.045(7)
C14 0.107(14) 0.119(15) 0.100(14) 0.018(12) 0.071(12) 0.002(12)
C15 0.104(7) 0.118(6) 0.099(6) 0.033(6) 0.026(6) 0.036(6)
C16 0.129(13) 0.182(13) 0.150(13) 0.061(12) -0.007(10) 0.062(10)
C17 0.088(6) 0.095(6) 0.091(6) 0.029(6) 0.027(6) 0.043(6)
C18 0.078(10) 0.101(10) 0.096(11) 0.015(9) -0.005(9) 0.042(9)
C19 0.102(7) 0.099(6) 0.100(7) 0.034(6) 0.033(6) 0.038(6)
C20 0.111(12) 0.109(11) 0.116(12) 0.052(8) 0.042(10) 0.027(10)
C21 0.104(5) 0.095(5) 0.089(5) 0.041(5) 0.026(5) 0.043(5)
C22 0.104(5) 0.103(5) 0.080(5) 0.042(5) 0.037(5) 0.044(5)
C23 0.117(7) 0.093(7) 0.103(7) 0.037(6) 0.025(7) 0.042(6)
C24 0.138(12) 0.111(11) 0.118(12) 0.043(11) 0.021(11) 0.052(11)
C25 0.124(7) 0.101(7) 0.100(7) 0.028(6) 0.021(7) 0.042(6)
C26 0.108(11) 0.137(13) 0.160(13) 0.013(12) 0.002(12) 0.039(9)
C27 0.104(7) 0.114(7) 0.093(7) 0.031(6) 0.029(6) 0.042(6)
C28 0.143(16) 0.161(16) 0.116(15) 0.009(14) 0.012(14) 0.024(14)
C29 0.097(7) 0.114(7) 0.082(7) 0.040(7) 0.044(7) 0.043(7)
C30 0.108(14) 0.132(15) 0.122(15) 0.027(13) 0.071(12) 0.047(12)
C31 0.111(6) 0.102(6) 0.089(6) 0.028(5) 0.038(6) 0.062(5)
C32 0.122(6) 0.105(6) 0.106(6) 0.028(6) 0.027(6) 0.057(6)
C33 0.125(8) 0.118(8) 0.091(8) 0.014(7) 0.042(7) 0.047(7)
C34 0.170(15) 0.153(15) 0.106(14) 0.012(13) 0.016(13) 0.037(13)
C35 0.121(8) 0.112(8) 0.094(8) 0.025(7) 0.019(8) 0.041(7)
C36 0.125(12) 0.140(13) 0.111(12) 0.021(11) -0.001(11) 0.032(11)
C37 0.126(6) 0.119(6) 0.109(7) 0.029(6) 0.030(6) 0.041(6)
C39 0.131(8) 0.118(8) 0.119(8) 0.032(8) 0.035(8) 0.050(8)
C40 0.155(14) 0.145(14) 0.114(13) 0.070(12) 0.049(12) 0.029(13)
C41 0.111(13) 0.110(13) 0.096(13) 0.015(11) -0.008(11) 0.002(12)
C42 0.129(15) 0.130(15) 0.112(15) 0.032(13) -0.003(13) 0.024(13)
C43 0.12(2) 0.17(2) 0.14(2) 0.036(17) 0.000(16) 0.048(17)
C44 0.123(18) 0.19(2) 0.138(18) 0.072(16) 0.018(15) 0.044(16)
N1 0.148(16) 0.158(17) 0.153(17) 0.039(14) -0.006(14) -0.020(14)
N2 0.18(2) 0.21(2) 0.16(2) 0.052(18) 0.045(17) 0.013(19)
C38 0.137(13) 0.166(14) 0.177(15) 0.013(13) 0.001(12) 0.064(11)

loop_
_atom_type_symbol
_atom_type_description
_atom_type_scat_dispersion_real
_atom_type_scat_dispersion_imag
_atom_type_scat_source
C C 0.0033 0.0016 'International Tables Vol C Tables 4.2.6.8 and 6.1.1.4'
H H 0.0000 0.0000 'International Tables Vol C Tables 4.2.6.8 and 6.1.1.4'
N N 0.0061 0.0033 'International Tables Vol C Tables 4.2.6.8 and 6.1.1.4'
O O 0.0106 0.0060 'International Tables Vol C Tables 4.2.6.8 and 6.1.1.4'
P P 0.1023 0.0942 'International Tables Vol C Tables 4.2.6.8 and 6.1.1.4'
Mo Mo -1.6832 0.6857 'International Tables Vol C Tables 4.2.6.8 and 6.1.1.4'
Nd Nd -0.1943 3.0179 'International Tables Vol C Tables 4.2.6.8 and 6.1.1.4'

loop_
_geom_angle_atom_site_label_1
_geom_angle_atom_site_label_2
_geom_angle_atom_site_label_3
_geom_angle
_geom_angle_site_symmetry_1
_geom_angle_site_symmetry_3
_geom_angle_publ_flag
O49 Nd1 O47 73.4(4) . . ?
O49 Nd1 O50 78.5(4) . . ?
O47 Nd1 O50 141.5(4) . . ?
O49 Nd1 O51 71.4(4) . . ?
O47 Nd1 O51 115.8(4) . . ?
O50 Nd1 O51 78.0(4) . . ?
O49 Nd1 O46 143.4(4) . . ?
O47 Nd1 O46 77.3(4) . . ?
O50 Nd1 O46 114.3(4) . . ?
O51 Nd1 O46 142.9(4) . . ?
O49 Nd1 O45 112.4(4) . . ?
O47 Nd1 O45 72.9(4) . . ?
O50 Nd1 O45 143.6(5) . . ?
O51 Nd1 O45 73.5(4) . . ?
O46 Nd1 O45 78.4(4) . . ?
O49 Nd1 O52 141.4(4) . . ?
O47 Nd1 O52 142.3(4) . . ?
O50 Nd1 O52 73.9(4) . . ?
O51 Nd1 O52 76.9(4) . . ?
O46 Nd1 O52 73.8(4) . . ?
O45 Nd1 O52 77.9(4) . . ?
O49 Nd1 O48 79.0(4) . . ?
O47 Nd1 O48 76.4(4) . . ?
O50 Nd1 O48 72.9(4) . . ?
O51 Nd1 O48 141.8(4) . . ?
O46 Nd1 O48 73.2(4) . . ?
O45 Nd1 O48 141.9(4) . . ?
O52 Nd1 O48 116.7(4) . . ?
O9 Mo1 O7 104.6(6) . . ?
O9 Mo1 O6 103.5(6) . . ?
O7 Mo1 O6 93.3(5) . . ?
O9 Mo1 O8 100.2(6) . . ?
O7 Mo1 O8 87.4(5) . . ?
O6 Mo1 O8 155.3(5) . . ?
O9 Mo1 O5 100.5(5) . . ?
O7 Mo1 O5 153.9(5) . . ?
O6 Mo1 O5 87.5(5) . . ?
O8 Mo1 O5 81.3(5) . . ?
O9 Mo1 O1 157.4(5) . . ?
O7 Mo1 O1 64.4(5) . . ?
O6 Mo1 O1 97.0(4) . . ?
O8 Mo1 O1 61.1(4) . . ?
O5 Mo1 O1 89.6(4) . . ?
O11 Mo2 O16 102.5(6) . 2_665 ?
O11 Mo2 O5 103.1(6) . . ?
O16 Mo2 O5 93.6(5) 2_665 . ?
O11 Mo2 O10 100.9(5) . . ?
O16 Mo2 O10 156.0(5) 2_665 . ?
O5 Mo2 O10 86.1(5) . . ?
O11 Mo2 O19 101.2(6) . 2_665 ?
O16 Mo2 O19 88.3(5) 2_665 2_665 ?
O5 Mo2 O19 154.6(5) . 2_665 ?
O10 Mo2 O19 82.1(5) . 2_665 ?
O11 Mo2 O2 158.8(5) . . ?
O16 Mo2 O2 63.3(4) 2_665 . ?
O5 Mo2 O2 93.9(4) . . ?
O10 Mo2 O2 92.7(4) . . ?
O19 Mo2 O2 64.4(4) 2_665 . ?
O11 Mo2 O4 160.6(5) . 2_665 ?
O16 Mo2 O4 94.4(5) 2_665 2_665 ?
O5 Mo2 O4 66.0(4) . 2_665 ?
O10 Mo2 O4 63.6(4) . 2_665 ?
O19 Mo2 O4 88.6(4) 2_665 2_665 ?
O2 Mo2 O4 40.2(3) . 2_665 ?
O14 Mo3 O13 102.4(6) . . ?
O14 Mo3 O10 103.7(5) . . ?
O13 Mo3 O10 95.0(5) . . ?
O14 Mo3 O12 99.3(5) . . ?
O13 Mo3 O12 87.3(4) . . ?
O10 Mo3 O12 155.8(5) . . ?
O14 Mo3 O6 100.6(5) . . ?
O13 Mo3 O6 155.7(5) . . ?
O10 Mo3 O6 87.1(4) . . ?
O12 Mo3 O6 81.3(4) . . ?
O14 Mo3 O3 158.4(5) . . ?
O13 Mo3 O3 66.3(5) . . ?
O10 Mo3 O3 95.8(4) . . ?
O12 Mo3 O3 63.1(4) . . ?
O6 Mo3 O3 89.5(4) . . ?
O14 Mo3 O4 162.3(5) . 2_665 ?
O13 Mo3 O4 93.3(5) . 2_665 ?
O10 Mo3 O4 66.2(4) . 2_665 ?
O12 Mo3 O4 89.6(5) . 2_665 ?
O6 Mo3 O4 65.4(4) . 2_665 ?
O3 Mo3 O4 38.2(3) . 2_665 ?
O17 Mo4 O15 102.9(6) . . ?
O17 Mo4 O12 102.5(6) . . ?
O15 Mo4 O12 94.1(5) . . ?
O17 Mo4 O21 100.6(5) . 2_665 ?
O15 Mo4 O21 155.8(5) . 2_665 ?
O12 Mo4 O21 86.2(4) . 2_665 ?
O17 Mo4 O16 102.1(5) . . ?
O15 Mo4 O16 87.8(5) . . ?
O12 Mo4 O16 154.2(5) . . ?
O21 Mo4 O16 81.8(5) 2_665 . ?
O17 Mo4 O2 159.9(5) . 2_665 ?
O15 Mo4 O2 67.3(4) . 2_665 ?
O12 Mo4 O2 95.8(5) . 2_665 ?
O21 Mo4 O2 88.7(4) 2_665 2_665 ?
O16 Mo4 O2 61.3(4) . 2_665 ?
O17 Mo4 O3 158.6(5) . . ?
O15 Mo4 O3 94.6(4) . . ?
O12 Mo4 O3 63.6(4) . . ?
O21 Mo4 O3 63.9(4) 2_665 . ?
O16 Mo4 O3 90.6(4) . . ?
O2 Mo4 O3 40.6(3) 2_665 . ?
O20 Mo5 O19 104.6(5) . . ?
O20 Mo5 O18 102.3(6) . . ?
O19 Mo5 O18 93.4(5) . . ?
O20 Mo5 O7 100.4(6) . . ?
O19 Mo5 O7 154.2(5) . . ?
O18 Mo5 O7 87.0(5) . . ?
O20 Mo5 O15 99.8(5) . . ?
O19 Mo5 O15 88.3(5) . . ?
O18 Mo5 O15 156.6(5) . . ?
O7 Mo5 O15 81.6(5) . . ?
O20 Mo5 O1 155.8(5) . . ?
O19 Mo5 O1 96.2(4) . . ?
O18 Mo5 O1 63.6(5) . . ?
O7 Mo5 O1 61.0(4) . . ?
O15 Mo5 O1 93.0(4) . . ?
O20 Mo5 O2 158.4(5) . 2_665 ?
O19 Mo5 O2 63.8(4) . 2_665 ?
O18 Mo5 O2 96.8(5) . 2_665 ?
O7 Mo5 O2 90.6(5) . 2_665 ?
O15 Mo5 O2 63.2(4) . 2_665 ?
O1 Mo5 O2 44.9(3) . 2_665 ?
O22 Mo6 O21 102.9(5) . . ?
O22 Mo6 O8 102.9(6) . . ?
O21 Mo6 O8 94.7(5) . . ?
O22 Mo6 O18 100.1(6) . . ?
O21 Mo6 O18 156.0(5) . . ?
O8 Mo6 O18 86.8(5) . . ?
O22 Mo6 O13 101.2(5) . 2_665 ?
O21 Mo6 O13 85.9(4) . 2_665 ?
O8 Mo6 O13 155.2(5) . 2_665 ?
O18 Mo6 O13 83.0(5) . 2_665 ?
O22 Mo6 O1 158.3(5) . . ?
O21 Mo6 O1 94.7(5) . . ?
O8 Mo6 O1 62.6(5) . . ?
O18 Mo6 O1 64.8(5) . . ?
O13 Mo6 O1 92.6(4) 2_665 . ?
O22 Mo6 O3 158.1(5) . 2_665 ?
O21 Mo6 O3 63.8(4) . 2_665 ?
O8 Mo6 O3 95.8(5) . 2_665 ?
O18 Mo6 O3 92.1(5) . 2_665 ?
O13 Mo6 O3 62.2(4) 2_665 2_665 ?
O1 Mo6 O3 43.2(3) . 2_665 ?
O31 Mo7 O30 101.6(6) . . ?
O31 Mo7 O27 104.3(6) . . ?
O30 Mo7 O27 88.9(5) . . ?
O31 Mo7 O29 100.5(6) . . ?
O30 Mo7 O29 86.3(5) . . ?
O27 Mo7 O29 155.2(6) . . ?
O31 Mo7 O28 103.6(6) . . ?
O30 Mo7 O28 154.5(6) . . ?
O27 Mo7 O28 88.4(5) . . ?
O29 Mo7 O28 85.5(5) . . ?
O31 Mo7 O23 161.3(6) . . ?
O30 Mo7 O23 94.5(5) . . ?
O27 Mo7 O23 66.4(5) . . ?
O29 Mo7 O23 89.8(5) . . ?
O28 Mo7 O23 61.3(5) . . ?
O31 Mo7 O26 160.4(6) . 2_766 ?
O30 Mo7 O26 63.8(5) . 2_766 ?
O27 Mo7 O26 89.1(5) . 2_766 ?
O29 Mo7 O26 67.0(5) . 2_766 ?
O28 Mo7 O26 90.8(5) . 2_766 ?
O23 Mo7 O26 38.2(4) . 2_766 ?
O33 Mo8 O32 102.7(6) . . ?
O33 Mo8 O27 101.2(6) . . ?
O32 Mo8 O27 89.3(6) . . ?
O33 Mo8 O40 103.5(7) . 2_766 ?
O32 Mo8 O40 88.2(6) . 2_766 ?
O27 Mo8 O40 155.1(6) . 2_766 ?
O33 Mo8 O37 101.3(6) . 2_766 ?
O32 Mo8 O37 155.9(6) . 2_766 ?
O27 Mo8 O37 83.8(6) . 2_766 ?
O40 Mo8 O37 88.4(6) 2_766 2_766 ?
O33 Mo8 O24 156.9(5) . 2_766 ?
O32 Mo8 O24 94.5(5) . 2_766 ?
O27 Mo8 O24 94.3(5) . 2_766 ?
O40 Mo8 O24 61.3(5) 2_766 2_766 ?
O37 Mo8 O24 63.2(5) 2_766 2_766 ?
O35 Mo9 O28 102.2(7) . . ?
O35 Mo9 O34 104.5(6) . . ?
O28 Mo9 O34 88.0(6) . . ?
O35 Mo9 O43 103.6(6) . 2_766 ?
O28 Mo9 O43 154.2(5) . 2_766 ?
O34 Mo9 O43 86.8(6) . 2_766 ?
O35 Mo9 O32 101.1(6) . . ?
O28 Mo9 O32 87.5(5) . . ?
O34 Mo9 O32 154.4(5) . . ?
O43 Mo9 O32 86.4(5) 2_766 . ?
O35 Mo9 O23 156.6(6) . . ?
O28 Mo9 O23 59.6(5) . . ?
O34 Mo9 O23 90.2(5) . . ?
O43 Mo9 O23 95.1(5) 2_766 . ?
O32 Mo9 O23 65.9(5) . . ?
O35 Mo9 O25 160.6(6) . 2_766 ?
O28 Mo9 O25 93.6(5) . 2_766 ?
O34 Mo9 O25 64.5(5) . 2_766 ?
O43 Mo9 O25 61.4(5) 2_766 2_766 ?
O32 Mo9 O25 90.7(5) . 2_766 ?
O23 Mo9 O25 42.8(4) . 2_766 ?
O38 Mo10 O36 103.3(7) . . ?
O38 Mo10 O37 103.6(7) . . ?
O36 Mo10 O37 89.7(6) . . ?
O38 Mo10 O34 102.0(6) . . ?
O36 Mo10 O34 86.1(6) . . ?
O37 Mo10 O34 154.3(6) . . ?
O38 Mo10 O42 101.0(6) . 2_766 ?
O36 Mo10 O42 155.6(6) . 2_766 ?
O37 Mo10 O42 86.9(6) . 2_766 ?
O34 Mo10 O42 86.6(6) . 2_766 ?
O38 Mo10 O24 159.8(6) . . ?
O36 Mo10 O24 61.1(5) . . ?
O37 Mo10 O24 65.8(5) . . ?
O34 Mo10 O24 90.2(5) . . ?
O42 Mo10 O24 95.7(5) 2_766 . ?
O41 Mo11 O40 102.1(7) . . ?
O41 Mo11 O29 101.4(6) . . ?
O40 Mo11 O29 156.5(6) . . ?
O41 Mo11 O39 100.4(6) . . ?
O40 Mo11 O39 87.6(5) . . ?
O29 Mo11 O39 86.5(5) . . ?
O41 Mo11 O36 103.9(7) . . ?
O40 Mo11 O36 87.7(6) . . ?
O29 Mo11 O36 88.4(5) . . ?
O39 Mo11 O36 155.8(6) . . ?
O41 Mo11 O24 160.2(6) . . ?
O40 Mo11 O24 65.3(6) . . ?
O29 Mo11 O24 92.5(5) . . ?
O39 Mo11 O24 94.5(5) . . ?
O36 Mo11 O24 62.0(5) . . ?
O44 Mo12 O43 102.1(7) . . ?
O44 Mo12 O39 100.3(6) . . ?
O43 Mo12 O39 89.6(5) . . ?
O44 Mo12 O42 101.6(6) . . ?
O43 Mo12 O42 89.1(5) . . ?
O39 Mo12 O42 157.8(6) . . ?
O44 Mo12 O30 100.6(6) . . ?
O43 Mo12 O30 157.2(6) . . ?
O39 Mo12 O30 85.6(5) . . ?
O42 Mo12 O30 87.2(5) . . ?
O44 Mo12 O25 162.2(6) . . ?
O43 Mo12 O25 65.6(5) . . ?
O39 Mo12 O25 92.7(5) . . ?
O42 Mo12 O25 66.7(5) . . ?
O30 Mo12 O25 92.3(5) . . ?
O44 Mo12 O26 161.0(6) . 2_766 ?
O43 Mo12 O26 92.6(5) . 2_766 ?
O39 Mo12 O26 67.5(5) . 2_766 ?
O42 Mo12 O26 90.5(5) . 2_766 ?
O30 Mo12 O26 65.0(5) . 2_766 ?
O25 Mo12 O26 36.8(4) . 2_766 ?
P1 O1 O4 51.1(5) . 2_665 ?
P1 O1 O3 51.8(4) . 2_665 ?
O4 O1 O3 87.4(7) 2_665 2_665 ?
P1 O1 Mo6 124.2(5) . . ?
O4 O1 Mo6 134.1(7) 2_665 . ?
O3 O1 Mo6 72.4(5) 2_665 . ?
P1 O1 Mo1 124.8(5) . . ?
O4 O1 Mo1 73.8(5) 2_665 . ?
O3 O1 Mo1 139.9(6) 2_665 . ?
Mo6 O1 Mo1 95.4(4) . . ?
P1 O1 Mo5 118.8(5) . . ?
O4 O1 Mo5 131.3(6) 2_665 . ?
O3 O1 Mo5 125.5(6) 2_665 . ?
Mo6 O1 Mo5 92.8(3) . . ?
Mo1 O1 Mo5 92.4(3) . . ?
P1 O2 O3 55.1(5) . 2_665 ?
P1 O2 O4 52.3(5) . 2_665 ?
O3 O2 O4 92.4(7) 2_665 2_665 ?
P1 O2 Mo2 125.4(5) . . ?
O3 O2 Mo2 134.9(7) 2_665 . ?
O4 O2 Mo2 73.1(5) 2_665 . ?
P1 O2 Mo4 125.7(6) . 2_665 ?
O3 O2 Mo4 70.8(5) 2_665 2_665 ?
O4 O2 Mo4 141.2(7) 2_665 2_665 ?
Mo2 O2 Mo4 94.0(3) . 2_665 ?
P1 O2 Mo5 119.6(6) . 2_665 ?
O3 O2 Mo5 129.6(6) 2_665 2_665 ?
O4 O2 Mo5 124.9(7) 2_665 2_665 ?
Mo2 O2 Mo5 91.5(4) . 2_665 ?
Mo4 O2 Mo5 91.1(3) 2_665 2_665 ?
P1 O3 O4 54.9(5) . 2_665 ?
P1 O3 O2 56.8(5) . 2_665 ?
O4 O3 O2 94.4(8) 2_665 2_665 ?
P1 O3 O1 55.7(5) . 2_665 ?
O4 O3 O1 91.8(7) 2_665 2_665 ?
O2 O3 O1 87.8(7) 2_665 2_665 ?
P1 O3 Mo3 126.8(6) . . ?
O4 O3 Mo3 72.2(5) 2_665 . ?
O2 O3 Mo3 140.4(7) 2_665 . ?
O1 O3 Mo3 128.5(6) 2_665 . ?
P1 O3 Mo4 125.3(6) . . ?
O4 O3 Mo4 132.8(7) 2_665 . ?
O2 O3 Mo4 68.6(5) 2_665 . ?
O1 O3 Mo4 129.1(6) 2_665 . ?
Mo3 O3 Mo4 93.0(4) . . ?
P1 O3 Mo6 120.0(6) . 2_665 ?
O4 O3 Mo6 132.8(7) 2_665 2_665 ?
O2 O3 Mo6 122.5(6) 2_665 2_665 ?
O1 O3 Mo6 64.3(5) 2_665 2_665 ?
Mo3 O3 Mo6 91.1(3) . 2_665 ?
Mo4 O3 Mo6 90.7(3) . 2_665 ?
P1 O4 O3 58.8(5) . 2_665 ?
P1 O4 O2 57.6(5) . 2_665 ?
O3 O4 O2 98.5(8) 2_665 2_665 ?
P1 O4 O1 58.8(5) . 2_665 ?
O3 O4 O1 95.8(7) 2_665 2_665 ?
O2 O4 O1 90.5(8) 2_665 2_665 ?
P1 O4 Mo3 128.1(7) . 2_665 ?
O3 O4 Mo3 69.6(6) 2_665 2_665 ?
O2 O4 Mo3 131.4(8) 2_665 2_665 ?
O1 O4 Mo3 136.3(7) 2_665 2_665 ?
P1 O4 Mo2 124.2(6) . 2_665 ?
O3 O4 Mo2 137.4(8) 2_665 2_665 ?
O2 O4 Mo2 66.7(5) 2_665 2_665 ?
O1 O4 Mo2 122.6(7) 2_665 2_665 ?
Mo3 O4 Mo2 90.3(4) 2_665 2_665 ?
Mo2 O5 Mo1 140.0(6) . . ?
Mo1 O6 Mo3 138.6(6) . . ?
Mo1 O7 Mo5 141.7(7) . . ?
Mo6 O8 Mo1 140.1(7) . . ?
Mo3 O10 Mo2 139.4(6) . . ?
Mo4 O12 Mo3 139.5(7) . . ?
Mo3 O13 Mo6 140.0(7) . 2_665 ?
Mo4 O15 Mo5 138.1(6) . . ?
Mo2 O16 Mo4 140.3(7) 2_665 . ?
Mo5 O18 Mo6 138.7(7) . . ?
Mo5 O19 Mo2 139.7(7) . 2_665 ?
Mo6 O21 Mo4 141.3(6) . 2_665 ?
P2 O23 O26 53.1(6) . 2_766 ?
P2 O23 O25 52.3(5) . 2_766 ?
O26 O23 O25 93.4(8) 2_766 2_766 ?
P2 O23 Mo7 130.1(7) . . ?
O26 O23 Mo7 77.0(7) 2_766 . ?
O25 O23 Mo7 143.5(8) 2_766 . ?
P2 O23 Mo9 123.0(6) . . ?
O26 O23 Mo9 142.9(9) 2_766 . ?
O25 O23 Mo9 70.7(5) 2_766 . ?
Mo7 O23 Mo9 95.9(4) . . ?
P2 O24 O26 49.7(6) . 2_766 ?
P2 O24 O25 52.4(5) . 2_766 ?
O26 O24 O25 88.5(8) 2_766 2_766 ?
P2 O24 Mo11 126.7(7) . . ?
O26 O24 Mo11 77.0(6) 2_766 . ?
O25 O24 Mo11 139.5(8) 2_766 . ?
P2 O24 Mo10 124.3(6) . . ?
O26 O24 Mo10 139.3(8) 2_766 . ?
O25 O24 Mo10 71.9(5) 2_766 . ?
Mo11 O24 Mo10 95.0(4) . . ?
P2 O24 Mo8 118.2(6) . 2_766 ?
O26 O24 Mo8 128.7(7) 2_766 2_766 ?
O25 O24 Mo8 125.0(7) 2_766 2_766 ?
Mo11 O24 Mo8 92.4(4) . 2_766 ?
Mo10 O24 Mo8 91.0(4) . 2_766 ?
P2 O25 O26 55.5(6) . 2_766 ?
P2 O25 O24 55.4(5) . 2_766 ?
O26 O25 O24 92.0(9) 2_766 2_766 ?
P2 O25 O23 54.8(5) . 2_766 ?
O26 O25 O23 96.8(8) 2_766 2_766 ?
O24 O25 O23 82.7(7) 2_766 2_766 ?
P2 O25 Mo12 130.3(7) . . ?
O26 O25 Mo12 74.8(7) 2_766 . ?
O24 O25 Mo12 137.3(7) 2_766 . ?
O23 O25 Mo12 138.3(8) 2_766 . ?
P2 O25 Mo9 121.3(6) . 2_766 ?
O26 O25 Mo9 137.5(9) 2_766 2_766 ?
O24 O25 Mo9 121.9(7) 2_766 2_766 ?
O23 O25 Mo9 66.5(5) 2_766 2_766 ?
Mo12 O25 Mo9 92.0(4) . 2_766 ?
P2 O26 O25 61.7(7) . 2_766 ?
P2 O26 O23 62.0(7) . 2_766 ?
O25 O26 O23 104.4(11) 2_766 2_766 ?
P2 O26 O24 57.9(6) . 2_766 ?
O25 O26 O24 98.1(9) 2_766 2_766 ?
O23 O26 O24 91.0(8) 2_766 2_766 ?
P2 O26 Mo12 130.0(7) . 2_766 ?
O25 O26 Mo12 68.4(6) 2_766 2_766 ?
O23 O26 Mo12 138.6(9) 2_766 2_766 ?
O24 O26 Mo12 130.0(8) 2_766 2_766 ?
P2 O26 Mo7 126.8(8) . 2_766 ?
O25 O26 Mo7 135.2(9) 2_766 2_766 ?
O23 O26 Mo7 64.9(6) 2_766 2_766 ?
O24 O26 Mo7 124.3(8) 2_766 2_766 ?
Mo12 O26 Mo7 91.1(4) 2_766 2_766 ?
Mo8 O27 Mo7 139.4(7) . . ?
Mo9 O28 Mo7 141.6(7) . . ?
Mo11 O29 Mo7 139.4(7) . . ?
Mo7 O30 Mo12 139.5(7) . . ?
Mo8 O32 Mo9 139.9(7) . . ?
Mo9 O34 Mo10 142.0(7) . . ?
Mo10 O36 Mo11 140.7(8) . . ?
Mo10 O37 Mo8 139.2(8) . 2_766 ?
Mo12 O39 Mo11 139.5(7) . . ?
Mo11 O40 Mo8 140.5(9) . 2_766 ?
Mo12 O42 Mo10 137.6(7) . 2_766 ?
Mo12 O43 Mo9 140.0(8) . 2_766 ?
P3 O45 Nd1 155.8(8) . . ?
P4 O46 Nd1 153.9(7) . . ?
P5 O47 Nd1 153.1(8) . . ?
P6 O48 Nd1 156.6(7) . . ?
P7 O49 Nd1 153.1(8) . . ?
P8 O50 Nd1 154.3(7) . . ?
P9 O51 Nd1 152.9(8) . . ?
P10 O52 Nd1 153.0(8) . . ?
C3 O53 P3 122.2(15) . . ?
C5 O54 P3 123.7(15) . . ?
C7 O55 P4 121.4(11) . . ?
C9 O56 P4 123.8(10) . . ?
C13 O57 P5 120.6(11) . . ?
C15 O58 P5 115.3(12) . . ?
C17 O59 P6 126.4(12) . . ?
C19 O60 P6 121.3(11) . . ?
C23 O61 P7 119.7(13) . . ?
C25 O62 P7 118.8(14) . . ?
C27 O63 P8 118.7(12) . . ?
C29 O64 P8 124.5(12) . . ?
C33 O65 P9 116.9(13) . . ?
C35 O66 P9 118.9(14) . . ?
C37 O67 P10 114.8(15) . . ?
C39 O68 P10 123.5(14) . . ?
O4 P1 O4 180.0(4) . 2_665 ?
O4 P1 O3 113.6(6) . . ?
O4 P1 O3 66.4(6) 2_665 . ?
O4 P1 O3 66.4(6) . 2_665 ?
O4 P1 O3 113.6(6) 2_665 2_665 ?
O3 P1 O3 180.0(6) . 2_665 ?
O4 P1 O2 109.9(6) . . ?
O4 P1 O2 70.1(6) 2_665 . ?
O3 P1 O2 111.8(6) . . ?
O3 P1 O2 68.2(6) 2_665 . ?
O4 P1 O2 70.1(6) . 2_665 ?
O4 P1 O2 109.9(6) 2_665 2_665 ?
O3 P1 O2 68.2(6) . 2_665 ?
O3 P1 O2 111.8(6) 2_665 2_665 ?
O2 P1 O2 180.0(8) . 2_665 ?
O4 P1 O1 70.1(6) . 2_665 ?
O4 P1 O1 109.9(6) 2_665 2_665 ?
O3 P1 O1 72.5(5) . 2_665 ?
O3 P1 O1 107.5(5) 2_665 2_665 ?
O2 P1 O1 76.4(5) . 2_665 ?
O2 P1 O1 103.6(5) 2_665 2_665 ?
O4 P1 O1 109.9(6) . . ?
O4 P1 O1 70.1(6) 2_665 . ?
O3 P1 O1 107.5(5) . . ?
O3 P1 O1 72.5(5) 2_665 . ?
O2 P1 O1 103.6(5) . . ?
O2 P1 O1 76.4(5) 2_665 . ?
O1 P1 O1 180.0(7) 2_665 . ?
O26 P2 O26 180.000(4) . 2_766 ?
O26 P2 O25 62.8(6) . 2_766 ?
O26 P2 O25 117.2(6) 2_766 2_766 ?
O26 P2 O25 117.2(6) . . ?
O26 P2 O25 62.8(6) 2_766 . ?
O25 P2 O25 180.000(5) 2_766 . ?
O26 P2 O23 64.9(7) . 2_766 ?
O26 P2 O23 115.1(7) 2_766 2_766 ?
O25 P2 O23 107.2(6) 2_766 2_766 ?
O25 P2 O23 72.8(6) . 2_766 ?
O26 P2 O23 115.1(7) . . ?
O26 P2 O23 64.9(7) 2_766 . ?
O25 P2 O23 72.8(6) 2_766 . ?
O25 P2 O23 107.2(6) . . ?
O23 P2 O23 180.000(2) 2_766 . ?
O26 P2 O24 107.7(7) . . ?
O26 P2 O24 72.3(7) 2_766 . ?
O25 P2 O24 72.2(6) 2_766 . ?
O25 P2 O24 107.8(6) . . ?
O23 P2 O24 79.7(7) 2_766 . ?
O23 P2 O24 100.3(7) . . ?
O26 P2 O24 72.3(7) . 2_766 ?
O26 P2 O24 107.7(7) 2_766 2_766 ?
O25 P2 O24 107.8(6) 2_766 2_766 ?
O25 P2 O24 72.2(6) . 2_766 ?
O23 P2 O24 100.3(7) 2_766 2_766 ?
O23 P2 O24 79.7(7) . 2_766 ?
O24 P2 O24 180.0(7) . 2_766 ?
O54 P3 O45 114.8(10) . . ?
O54 P3 O53 106.3(9) . . ?
O45 P3 O53 105.8(9) . . ?
O54 P3 C1 111.5(11) . . ?
O45 P3 C1 116.6(9) . . ?
O53 P3 C1 100.0(9) . . ?
O46 P4 O55 116.8(8) . . ?
O46 P4 O56 107.1(7) . . ?
O55 P4 O56 110.0(7) . . ?
O46 P4 C2 114.2(8) . . ?
O55 P4 C2 103.8(9) . . ?
O56 P4 C2 104.3(8) . . ?
O47 P5 O57 110.5(7) . . ?
O47 P5 O58 111.7(8) . . ?
O57 P5 O58 108.9(7) . . ?
O47 P5 C11 116.0(8) . . ?
O57 P5 C11 108.0(7) . . ?
O58 P5 C11 101.2(8) . . ?
O48 P6 O59 114.0(7) . . ?
O48 P6 O60 113.3(7) . . ?
O59 P6 O60 106.1(7) . . ?
O48 P6 C12 116.1(8) . . ?
O59 P6 C12 104.4(9) . . ?
O60 P6 C12 101.6(7) . . ?
O49 P7 O62 115.8(9) . . ?
O49 P7 O61 106.3(8) . . ?
O62 P7 O61 111.0(8) . . ?
O49 P7 C21 117.9(8) . . ?
O62 P7 C21 106.8(9) . . ?
O61 P7 C21 97.5(8) . . ?
O50 P8 O64 108.0(7) . . ?
O50 P8 O63 112.5(8) . . ?
O64 P8 O63 108.1(8) . . ?
O50 P8 C22 114.7(8) . . ?
O64 P8 C22 106.7(8) . . ?
O63 P8 C22 106.4(9) . . ?
O51 P9 O66 115.2(9) . . ?
O51 P9 O65 109.2(8) . . ?
O66 P9 O65 108.5(8) . . ?
O51 P9 C31 114.8(9) . . ?
O66 P9 C31 102.3(9) . . ?
O65 P9 C31 106.2(9) . . ?
O52 P10 O67 116.8(10) . . ?
O52 P10 O68 106.7(9) . . ?
O67 P10 O68 109.6(9) . . ?
O52 P10 C32 116.5(9) . . ?
O67 P10 C32 103.1(10) . . ?
O68 P10 C32 103.2(9) . . ?
C2 C1 P3 108.6(14) . . ?
C2 C1 H1A 110.0 . . ?
P3 C1 H1A 110.0 . . ?
C2 C1 H1B 110.0 . . ?
P3 C1 H1B 110.0 . . ?
H1A C1 H1B 108.4 . . ?
C1 C2 P4 119.0(15) . . ?
C1 C2 H2A 107.6 . . ?
P4 C2 H2A 107.6 . . ?
C1 C2 H2B 107.6 . . ?
P4 C2 H2B 107.6 . . ?
H2A C2 H2B 107.0 . . ?
O53 C3 C4 102.6(17) . . ?
O53 C3 H3A 111.2 . . ?
C4 C3 H3A 111.2 . . ?
O53 C3 H3B 111.2 . . ?
C4 C3 H3B 111.2 . . ?
H3A C3 H3B 109.2 . . ?
C3 C4 H4A 109.5 . . ?
C3 C4 H4B 109.5 . . ?
H4A C4 H4B 109.5 . . ?
C3 C4 H4C 109.5 . . ?
H4A C4 H4C 109.5 . . ?
H4B C4 H4C 109.5 . . ?
O54 C5 C6 119(2) . . ?
O54 C5 H5A 107.6 . . ?
C6 C5 H5A 107.6 . . ?
O54 C5 H5B 107.6 . . ?
C6 C5 H5B 107.6 . . ?
H5A C5 H5B 107.1 . . ?
C5 C6 H6A 109.5 . . ?
C5 C6 H6B 109.5 . . ?
H6A C6 H6B 109.5 . . ?
C5 C6 H6C 109.5 . . ?
H6A C6 H6C 109.5 . . ?
H6B C6 H6C 109.5 . . ?
O55 C7 C8 114.4(16) . . ?
O55 C7 H7A 108.7 . . ?
C8 C7 H7A 108.7 . . ?
O55 C7 H7B 108.7 . . ?
C8 C7 H7B 108.7 . . ?
H7A C7 H7B 107.6 . . ?
C7 C8 H8A 109.5 . . ?
C7 C8 H8B 109.5 . . ?
H8A C8 H8B 109.5 . . ?
C7 C8 H8C 109.5 . . ?
H8A C8 H8C 109.5 . . ?
H8B C8 H8C 109.5 . . ?
O56 C9 C10 107.7(14) . . ?
O56 C9 H9A 110.2 . . ?
C10 C9 H9A 110.2 . . ?
O56 C9 H9B 110.2 . . ?
C10 C9 H9B 110.2 . . ?
H9A C9 H9B 108.5 . . ?
C9 C10 H10A 109.5 . . ?
C9 C10 H10B 109.5 . . ?
H10A C10 H10B 109.5 . . ?
C9 C10 H10C 109.5 . . ?
H10A C10 H10C 109.5 . . ?
H10B C10 H10C 109.5 . . ?
C12 C11 P5 115.2(13) . . ?
C12 C11 H11A 108.5 . . ?
P5 C11 H11A 108.5 . . ?
C12 C11 H11B 108.5 . . ?
P5 C11 H11B 108.5 . . ?
H11A C11 H11B 107.5 . . ?
C11 C12 P6 113.6(13) . . ?
C11 C12 H12A 108.9 . . ?
P6 C12 H12A 108.9 . . ?
C11 C12 H12B 108.9 . . ?
P6 C12 H12B 108.9 . . ?
H12A C12 H12B 107.7 . . ?
O57 C13 C14 107.4(14) . . ?
O57 C13 H13A 110.2 . . ?
C14 C13 H13A 110.2 . . ?
O57 C13 H13B 110.2 . . ?
C14 C13 H13B 110.2 . . ?
H13A C13 H13B 108.5 . . ?
C13 C14 H14A 109.5 . . ?
C13 C14 H14B 109.5 . . ?
H14A C14 H14B 109.5 . . ?
C13 C14 H14C 109.5 . . ?
H14A C14 H14C 109.5 . . ?
H14B C14 H14C 109.5 . . ?
O58 C15 C16 102.1(16) . . ?
O58 C15 H15A 111.4 . . ?
C16 C15 H15A 111.4 . . ?
O58 C15 H15B 111.4 . . ?
C16 C15 H15B 111.4 . . ?
H15A C15 H15B 109.2 . . ?
C15 C16 H16A 109.5 . . ?
C15 C16 H16B 109.5 . . ?
H16A C16 H16B 109.5 . . ?
C15 C16 H16C 109.5 . . ?
H16A C16 H16C 109.5 . . ?
H16B C16 H16C 109.5 . . ?
O59 C17 C18 106.7(14) . . ?
O59 C17 H17A 110.4 . . ?
C18 C17 H17A 110.4 . . ?
O59 C17 H17B 110.4 . . ?
C18 C17 H17B 110.4 . . ?
H17A C17 H17B 108.6 . . ?
C17 C18 H18A 109.5 . . ?
C17 C18 H18B 109.5 . . ?
H18A C18 H18B 109.5 . . ?
C17 C18 H18C 109.5 . . ?
H18A C18 H18C 109.5 . . ?
H18B C18 H18C 109.5 . . ?
O60 C19 C20 104.0(14) . . ?
O60 C19 H19A 111.0 . . ?
C20 C19 H19A 111.0 . . ?
O60 C19 H19B 111.0 . . ?
C20 C19 H19B 111.0 . . ?
H19A C19 H19B 109.0 . . ?
C19 C20 H20A 109.5 . . ?
C19 C20 H20B 109.5 . . ?
H20A C20 H20B 109.5 . . ?
C19 C20 H20C 109.5 . . ?
H20A C20 H20C 109.5 . . ?
H20B C20 H20C 109.5 . . ?
C22 C21 P7 106.0(14) . . ?
C22 C21 H21A 110.5 . . ?
P7 C21 H21A 110.5 . . ?
C22 C21 H21B 110.5 . . ?
P7 C21 H21B 110.5 . . ?
H21A C21 H21B 108.7 . . ?
C21 C22 P8 116.8(14) . . ?
C21 C22 H22A 108.1 . . ?
P8 C22 H22A 108.1 . . ?
C21 C22 H22B 108.1 . . ?
P8 C22 H22B 108.1 . . ?
H22A C22 H22B 107.3 . . ?
O61 C23 C24 99.5(15) . . ?
O61 C23 H23A 111.9 . . ?
C24 C23 H23A 111.9 . . ?
O61 C23 H23B 111.9 . . ?
C24 C23 H23B 111.9 . . ?
H23A C23 H23B 109.6 . . ?
C23 C24 H24A 109.5 . . ?
C23 C24 H24B 109.5 . . ?
H24A C24 H24B 109.5 . . ?
C23 C24 H24C 109.5 . . ?
H24A C24 H24C 109.5 . . ?
H24B C24 H24C 109.5 . . ?
O62 C25 C26 111.7(17) . . ?
O62 C25 H25A 109.3 . . ?
C26 C25 H25A 109.3 . . ?
O62 C25 H25B 109.3 . . ?
C26 C25 H25B 109.3 . . ?
H25A C25 H25B 107.9 . . ?
C25 C26 H26A 109.5 . . ?
C25 C26 H26B 109.5 . . ?
H26A C26 H26B 109.5 . . ?
C25 C26 H26C 109.5 . . ?
H26A C26 H26C 109.5 . . ?
H26B C26 H26C 109.5 . . ?
O63 C27 C28 109.9(17) . . ?
O63 C27 H27A 109.7 . . ?
C28 C27 H27A 109.7 . . ?
O63 C27 H27B 109.7 . . ?
C28 C27 H27B 109.7 . . ?
H27A C27 H27B 108.2 . . ?
C27 C28 H28A 109.5 . . ?
C27 C28 H28B 109.5 . . ?
H28A C28 H28B 109.5 . . ?
C27 C28 H28C 109.5 . . ?
H28A C28 H28C 109.5 . . ?
H28B C28 H28C 109.5 . . ?
O64 C29 C30 107.0(15) . . ?
O64 C29 H29A 110.3 . . ?
C30 C29 H29A 110.3 . . ?
O64 C29 H29B 110.3 . . ?
C30 C29 H29B 110.3 . . ?
H29A C29 H29B 108.6 . . ?
C29 C30 H30A 109.5 . . ?
C29 C30 H30B 109.5 . . ?
H30A C30 H30B 109.5 . . ?
C29 C30 H30C 109.5 . . ?
H30A C30 H30C 109.5 . . ?
H30B C30 H30C 109.5 . . ?
C32 C31 P9 110.3(15) . . ?
C32 C31 H31A 109.6 . . ?
P9 C31 H31A 109.6 . . ?
C32 C31 H31B 109.6 . . ?
P9 C31 H31B 109.6 . . ?
H31A C31 H31B 108.1 . . ?
C31 C32 P10 112.0(15) . . ?
C31 C32 H32A 109.2 . . ?
P10 C32 H32A 109.2 . . ?
C31 C32 H32B 109.2 . . ?
P10 C32 H32B 109.2 . . ?
H32A C32 H32B 107.9 . . ?
O65 C33 C34 102.1(17) . . ?
O65 C33 H33A 111.4 . . ?
C34 C33 H33A 111.4 . . ?
O65 C33 H33B 111.4 . . ?
C34 C33 H33B 111.4 . . ?
H33A C33 H33B 109.2 . . ?
C33 C34 H34A 109.5 . . ?
C33 C34 H34B 109.5 . . ?
H34A C34 H34B 109.5 . . ?
C33 C34 H34C 109.5 . . ?
H34A C34 H34C 109.5 . . ?
H34B C34 H34C 109.5 . . ?
O66 C35 C36 112.9(18) . . ?
O66 C35 H35A 109.0 . . ?
C36 C35 H35A 109.0 . . ?
O66 C35 H35B 109.0 . . ?
C36 C35 H35B 109.0 . . ?
H35A C35 H35B 107.8 . . ?
C35 C36 H36A 109.5 . . ?
C35 C36 H36B 109.5 . . ?
H36A C36 H36B 109.5 . . ?
C35 C36 H36C 109.5 . . ?
H36A C36 H36C 109.5 . . ?
H36B C36 H36C 109.5 . . ?
O67 C37 C38 108.6(18) . . ?
O67 C37 H37A 110.0 . . ?
C38 C37 H37A 110.0 . . ?
O67 C37 H37B 110.0 . . ?
C38 C37 H37B 110.0 . . ?
H37A C37 H37B 108.3 . . ?
O68 C39 C40 105.1(17) . . ?
O68 C39 H39A 110.7 . . ?
C40 C39 H39A 110.7 . . ?
O68 C39 H39B 110.7 . . ?
C40 C39 H39B 110.7 . . ?
H39A C39 H39B 108.8 . . ?
C39 C40 H40A 109.5 . . ?
C39 C40 H40B 109.5 . . ?
H40A C40 H40B 109.5 . . ?
C39 C40 H40C 109.5 . . ?
H40A C40 H40C 109.5 . . ?
H40B C40 H40C 109.5 . . ?
N1 C41 C42 173(4) . . ?
C41 C42 H42A 109.5 . . ?
C41 C42 H42B 109.5 . . ?
H42A C42 H42B 109.5 . . ?
C41 C42 H42C 109.5 . . ?
H42A C42 H42C 109.5 . . ?
H42B C42 H42C 109.5 . . ?
N2 C43 C44 172(4) . . ?
C43 C44 H44A 109.5 . . ?
C43 C44 H44B 109.5 . . ?
H44A C44 H44B 109.5 . . ?
C43 C44 H44C 109.5 . . ?
H44A C44 H44C 109.5 . . ?
H44B C44 H44C 109.5 . . ?
C37 C38 H38A 109.5 . . ?
C37 C38 H38B 109.5 . . ?
H38A C38 H38B 109.5 . . ?
C37 C38 H38C 109.5 . . ?
H38A C38 H38C 109.5 . . ?
H38B C38 H38C 109.5 . . ?

loop_
_geom_bond_atom_site_label_1
_geom_bond_atom_site_label_2
_geom_bond_distance
_geom_bond_site_symmetry_2
_geom_bond_publ_flag
Nd1 O49 2.385(10) . ?
Nd1 O47 2.402(11) . ?
Nd1 O50 2.411(12) . ?
Nd1 O51 2.413(12) . ?
Nd1 O46 2.417(11) . ?
Nd1 O45 2.417(12) . ?
Nd1 O52 2.422(11) . ?
Nd1 O48 2.455(12) . ?
Mo1 O9 1.626(10) . ?
Mo1 O7 1.804(11) . ?
Mo1 O6 1.814(11) . ?
Mo1 O8 1.936(12) . ?
Mo1 O5 1.940(10) . ?
Mo1 O1 2.396(10) . ?
Mo2 O11 1.662(10) . ?
Mo2 O16 1.787(12) 2_665 ?
Mo2 O5 1.827(11) . ?
Mo2 O10 1.945(11) . ?
Mo2 O19 1.953(11) 2_665 ?
Mo2 O2 2.413(10) . ?
Mo2 O4 2.515(11) 2_665 ?
Mo3 O14 1.624(11) . ?
Mo3 O13 1.793(9) . ?
Mo3 O10 1.816(10) . ?
Mo3 O12 1.935(10) . ?
Mo3 O6 1.955(11) . ?
Mo3 O3 2.423(10) . ?
Mo3 O4 2.461(12) 2_665 ?
Mo4 O17 1.642(10) . ?
Mo4 O15 1.804(11) . ?
Mo4 O12 1.832(11) . ?
Mo4 O21 1.945(10) 2_665 ?
Mo4 O16 1.966(11) . ?
Mo4 O2 2.415(11) 2_665 ?
Mo4 O3 2.449(10) . ?
Mo5 O20 1.656(9) . ?
Mo5 O19 1.805(11) . ?
Mo5 O18 1.831(12) . ?
Mo5 O7 1.929(11) . ?
Mo5 O15 1.963(11) . ?
Mo5 O1 2.489(10) . ?
Mo5 O2 2.513(11) 2_665 ?
Mo6 O22 1.618(10) . ?
Mo6 O21 1.800(10) . ?
Mo6 O8 1.824(12) . ?
Mo6 O18 1.940(11) . ?
Mo6 O13 1.961(10) 2_665 ?
Mo6 O1 2.382(10) . ?
Mo6 O3 2.519(11) 2_665 ?
Mo7 O31 1.649(12) . ?
Mo7 O30 1.865(12) . ?
Mo7 O27 1.894(13) . ?
Mo7 O29 1.904(12) . ?
Mo7 O28 1.912(12) . ?
Mo7 O23 2.324(12) . ?
Mo7 O26 2.501(12) 2_766 ?
Mo8 O33 1.663(11) . ?
Mo8 O32 1.830(12) . ?
Mo8 O27 1.851(14) . ?
Mo8 O40 1.887(14) 2_766 ?
Mo8 O37 1.895(12) 2_766 ?
Mo8 O24 2.511(12) 2_766 ?
Mo9 O35 1.634(11) . ?
Mo9 O28 1.835(13) . ?
Mo9 O34 1.857(12) . ?
Mo9 O43 1.884(14) 2_766 ?
Mo9 O32 1.928(12) . ?
Mo9 O23 2.440(11) . ?
Mo9 O25 2.510(11) 2_766 ?
Mo10 O38 1.632(11) . ?
Mo10 O36 1.843(14) . ?
Mo10 O37 1.854(12) . ?
Mo10 O34 1.889(12) . ?
Mo10 O42 1.894(14) 2_766 ?
Mo10 O24 2.415(11) . ?
Mo11 O41 1.653(13) . ?
Mo11 O40 1.844(13) . ?
Mo11 O29 1.864(11) . ?
Mo11 O39 1.877(11) . ?
Mo11 O36 1.887(13) . ?
Mo11 O24 2.351(12) . ?
Mo12 O44 1.605(13) . ?
Mo12 O43 1.838(12) . ?
Mo12 O39 1.875(11) . ?
Mo12 O42 1.878(13) . ?
Mo12 O30 1.891(12) . ?
Mo12 O25 2.347(12) . ?
Mo12 O26 2.437(12) 2_766 ?
O1 P1 1.568(10) . ?
O1 O4 1.724(15) 2_665 ?
O1 O3 1.811(14) 2_665 ?
O2 P1 1.522(9) . ?
O2 O3 1.689(15) 2_665 ?
O2 O4 1.696(15) 2_665 ?
O2 Mo4 2.415(11) 2_665 ?
O2 Mo5 2.513(11) 2_665 ?
O3 P1 1.493(10) . ?
O3 O4 1.600(14) 2_665 ?
O3 O2 1.689(15) 2_665 ?
O3 O1 1.811(14) 2_665 ?
O3 Mo6 2.519(11) 2_665 ?
O4 P1 1.428(10) . ?
O4 O3 1.600(14) 2_665 ?
O4 O2 1.696(15) 2_665 ?
O4 O1 1.724(15) 2_665 ?
O4 Mo3 2.461(12) 2_665 ?
O4 Mo2 2.515(11) 2_665 ?
O13 Mo6 1.961(10) 2_665 ?
O16 Mo2 1.787(12) 2_665 ?
O19 Mo2 1.953(11) 2_665 ?
O21 Mo4 1.945(10) 2_665 ?
O23 P2 1.546(11) . ?
O23 O26 1.586(17) 2_766 ?
O23 O25 1.807(15) 2_766 ?
O24 P2 1.556(11) . ?
O24 O26 1.749(16) 2_766 ?
O24 O25 1.798(16) 2_766 ?
O24 Mo8 2.511(12) 2_766 ?
O25 P2 1.497(10) . ?
O25 O26 1.511(15) 2_766 ?
O25 O24 1.798(16) 2_766 ?
O25 O23 1.807(15) 2_766 ?
O25 Mo9 2.510(11) 2_766 ?
O26 P2 1.401(12) . ?
O26 O25 1.511(15) 2_766 ?
O26 O23 1.586(17) 2_766 ?
O26 O24 1.749(16) 2_766 ?
O26 Mo12 2.437(12) 2_766 ?
O26 Mo7 2.501(12) 2_766 ?
O37 Mo8 1.895(12) 2_766 ?
O40 Mo8 1.887(14) 2_766 ?
O42 Mo10 1.894(14) 2_766 ?
O43 Mo9 1.884(14) 2_766 ?
O45 P3 1.421(12) . ?
O46 P4 1.465(11) . ?
O47 P5 1.441(11) . ?
O48 P6 1.454(12) . ?
O49 P7 1.452(11) . ?
O50 P8 1.440(12) . ?
O51 P9 1.449(12) . ?
O52 P10 1.426(12) . ?
O53 C3 1.429(9) . ?
O53 P3 1.587(16) . ?
O54 C5 1.419(9) . ?
O54 P3 1.418(17) . ?
O55 C7 1.425(9) . ?
O55 P4 1.491(12) . ?
O56 C9 1.439(9) . ?
O56 P4 1.549(12) . ?
O57 C13 1.435(9) . ?
O57 P5 1.533(12) . ?
O58 C15 1.434(9) . ?
O58 P5 1.541(13) . ?
O59 C17 1.435(9) . ?
O59 P6 1.507(13) . ?
O60 C19 1.421(9) . ?
O60 P6 1.549(12) . ?
O61 C23 1.426(9) . ?
O61 P7 1.607(15) . ?
O62 C25 1.427(9) . ?
O62 P7 1.477(14) . ?
O63 C27 1.436(9) . ?
O63 P8 1.538(13) . ?
O64 C29 1.431(9) . ?
O64 P8 1.525(13) . ?
O65 C33 1.427(9) . ?
O65 P9 1.584(14) . ?
O66 C35 1.426(9) . ?
O66 P9 1.529(14) . ?
O67 C37 1.424(9) . ?
O67 P10 1.442(17) . ?
O68 C39 1.422(9) . ?
O68 P10 1.586(15) . ?
P1 O4 1.428(10) 2_665 ?
P1 O3 1.493(10) 2_665 ?
P1 O2 1.522(9) 2_665 ?
P1 O1 1.568(10) 2_665 ?
P2 O26 1.401(13) 2_766 ?
P2 O25 1.497(10) 2_766 ?
P2 O23 1.546(11) 2_766 ?
P2 O24 1.556(11) 2_766 ?
P3 C1 1.746(19) . ?
P4 C2 1.800(18) . ?
P5 C11 1.769(17) . ?
P6 C12 1.765(18) . ?
P7 C21 1.81(2) . ?
P8 C22 1.809(19) . ?
P9 C31 1.78(2) . ?
P10 C32 1.78(2) . ?
C1 C2 1.506(9) . ?
C1 H1A 0.9700 . ?
C1 H1B 0.9700 . ?
C2 H2A 0.9700 . ?
C2 H2B 0.9700 . ?
C3 C4 1.505(10) . ?
C3 H3A 0.9700 . ?
C3 H3B 0.9700 . ?
C4 H4A 0.9600 . ?
C4 H4B 0.9600 . ?
C4 H4C 0.9600 . ?
C5 C6 1.519(10) . ?
C5 H5A 0.9700 . ?
C5 H5B 0.9700 . ?
C6 H6A 0.9600 . ?
C6 H6B 0.9600 . ?
C6 H6C 0.9600 . ?
C7 C8 1.521(9) . ?
C7 H7A 0.9700 . ?
C7 H7B 0.9700 . ?
C8 H8A 0.9600 . ?
C8 H8B 0.9600 . ?
C8 H8C 0.9600 . ?
C9 C10 1.515(9) . ?
C9 H9A 0.9700 . ?
C9 H9B 0.9700 . ?
C10 H10A 0.9600 . ?
C10 H10B 0.9600 . ?
C10 H10C 0.9600 . ?
C11 C12 1.520(9) . ?
C11 H11A 0.9700 . ?
C11 H11B 0.9700 . ?
C12 H12A 0.9700 . ?
C12 H12B 0.9700 . ?
C13 C14 1.518(9) . ?
C13 H13A 0.9700 . ?
C13 H13B 0.9700 . ?
C14 H14A 0.9600 . ?
C14 H14B 0.9600 . ?
C14 H14C 0.9600 . ?
C15 C16 1.533(9) . ?
C15 H15A 0.9700 . ?
C15 H15B 0.9700 . ?
C16 H16A 0.9600 . ?
C16 H16B 0.9600 . ?
C16 H16C 0.9600 . ?
C17 C18 1.525(9) . ?
C17 H17A 0.9700 . ?
C17 H17B 0.9700 . ?
C18 H18A 0.9600 . ?
C18 H18B 0.9600 . ?
C18 H18C 0.9600 . ?
C19 C20 1.517(9) . ?
C19 H19A 0.9700 . ?
C19 H19B 0.9700 . ?
C20 H20A 0.9600 . ?
C20 H20B 0.9600 . ?
C20 H20C 0.9600 . ?
C21 C22 1.515(9) . ?
C21 H21A 0.9700 . ?
C21 H21B 0.9700 . ?
C22 H22A 0.9700 . ?
C22 H22B 0.9700 . ?
C23 C24 1.513(10) . ?
C23 H23A 0.9700 . ?
C23 H23B 0.9700 . ?
C24 H24A 0.9600 . ?
C24 H24B 0.9600 . ?
C24 H24C 0.9600 . ?
C25 C26 1.523(9) . ?
C25 H25A 0.9700 . ?
C25 H25B 0.9700 . ?
C26 H26A 0.9600 . ?
C26 H26B 0.9600 . ?
C26 H26C 0.9600 . ?
C27 C28 1.522(10) . ?
C27 H27A 0.9700 . ?
C27 H27B 0.9700 . ?
C28 H28A 0.9600 . ?
C28 H28B 0.9600 . ?
C28 H28C 0.9600 . ?
C29 C30 1.513(9) . ?
C29 H29A 0.9700 . ?
C29 H29B 0.9700 . ?
C30 H30A 0.9600 . ?
C30 H30B 0.9600 . ?
C30 H30C 0.9600 . ?
C31 C32 1.518(9) . ?
C31 H31A 0.9700 . ?
C31 H31B 0.9700 . ?
C32 H32A 0.9700 . ?
C32 H32B 0.9700 . ?
C33 C34 1.516(10) . ?
C33 H33A 0.9700 . ?
C33 H33B 0.9700 . ?
C34 H34A 0.9600 . ?
C34 H34B 0.9600 . ?
C34 H34C 0.9600 . ?
C35 C36 1.514(10) . ?
C35 H35A 0.9700 . ?
C35 H35B 0.9700 . ?
C36 H36A 0.9600 . ?
C36 H36B 0.9600 . ?
C36 H36C 0.9600 . ?
C37 C38 1.508(10) . ?
C37 H37A 0.9700 . ?
C37 H37B 0.9700 . ?
C39 C40 1.508(10) . ?
C39 H39A 0.9700 . ?
C39 H39B 0.9700 . ?
C40 H40A 0.9600 . ?
C40 H40B 0.9600 . ?
C40 H40C 0.9600 . ?
C41 N1 1.151(9) . ?
C41 C42 1.490(9) . ?
C42 H42A 0.9600 . ?
C42 H42B 0.9600 . ?
C42 H42C 0.9600 . ?
C43 N2 1.153(9) . ?
C43 C44 1.489(9) . ?
C44 H44A 0.9600 . ?
C44 H44B 0.9600 . ?
C44 H44C 0.9600 . ?
C38 H38A 0.9600 . ?
C38 H38B 0.9600 . ?
C38 H38C 0.9600 . ?

loop_
_geom_torsion_atom_site_label_1
_geom_torsion_atom_site_label_2
_geom_torsion_atom_site_label_3
_geom_torsion_atom_site_label_4
_geom_torsion
_geom_torsion_site_symmetry_1
_geom_torsion_site_symmetry_2
_geom_torsion_site_symmetry_3
_geom_torsion_site_symmetry_4
_geom_torsion_publ_flag
O22 Mo6 O1 P1 -174.5(10) . . . . ?
O21 Mo6 O1 P1 41.3(7) . . . . ?
O8 Mo6 O1 P1 134.2(8) . . . . ?
O18 Mo6 O1 P1 -125.7(8) . . . . ?
O13 Mo6 O1 P1 -44.8(7) 2_665 . . . ?
O3 Mo6 O1 P1 -1.6(5) 2_665 . . . ?
O22 Mo6 O1 O4 118.9(13) . . . 2_665 ?
O21 Mo6 O1 O4 -25.3(9) . . . 2_665 ?
O8 Mo6 O1 O4 67.6(9) . . . 2_665 ?
O18 Mo6 O1 O4 167.7(10) . . . 2_665 ?
O13 Mo6 O1 O4 -111.3(9) 2_665 . . 2_665 ?
O3 Mo6 O1 O4 -68.2(9) 2_665 . . 2_665 ?
O22 Mo6 O1 O3 -172.9(11) . . . 2_665 ?
O21 Mo6 O1 O3 42.9(5) . . . 2_665 ?
O8 Mo6 O1 O3 135.8(6) . . . 2_665 ?
O18 Mo6 O1 O3 -124.1(6) . . . 2_665 ?
O13 Mo6 O1 O3 -43.2(5) 2_665 . . 2_665 ?
O22 Mo6 O1 Mo1 46.3(13) . . . . ?
O21 Mo6 O1 Mo1 -97.9(4) . . . . ?
O8 Mo6 O1 Mo1 -5.1(4) . . . . ?
O18 Mo6 O1 Mo1 95.0(5) . . . . ?
O13 Mo6 O1 Mo1 176.0(4) 2_665 . . . ?
O3 Mo6 O1 Mo1 -140.9(6) 2_665 . . . ?
O22 Mo6 O1 Mo5 -46.4(13) . . . . ?
O21 Mo6 O1 Mo5 169.4(4) . . . . ?
O8 Mo6 O1 Mo5 -97.7(5) . . . . ?
O18 Mo6 O1 Mo5 2.3(4) . . . . ?
O13 Mo6 O1 Mo5 83.3(4) 2_665 . . . ?
O3 Mo6 O1 Mo5 126.5(5) 2_665 . . . ?
O9 Mo1 O1 P1 -170.9(11) . . . . ?
O7 Mo1 O1 P1 124.0(8) . . . . ?
O6 Mo1 O1 P1 33.7(7) . . . . ?
O8 Mo1 O1 P1 -134.1(8) . . . . ?
O5 Mo1 O1 P1 -53.7(7) . . . . ?
O9 Mo1 O1 O4 -166.4(12) . . . 2_665 ?
O7 Mo1 O1 O4 128.5(7) . . . 2_665 ?
O6 Mo1 O1 O4 38.2(6) . . . 2_665 ?
O8 Mo1 O1 O4 -129.6(7) . . . 2_665 ?
O5 Mo1 O1 O4 -49.2(6) . . . 2_665 ?
O9 Mo1 O1 O3 -101.0(15) . . . 2_665 ?
O7 Mo1 O1 O3 -166.1(11) . . . 2_665 ?
O6 Mo1 O1 O3 103.6(10) . . . 2_665 ?
O8 Mo1 O1 O3 -64.2(10) . . . 2_665 ?
O5 Mo1 O1 O3 16.2(10) . . . 2_665 ?
O9 Mo1 O1 Mo6 -32.0(13) . . . . ?
O7 Mo1 O1 Mo6 -97.1(5) . . . . ?
O6 Mo1 O1 Mo6 172.7(4) . . . . ?
O8 Mo1 O1 Mo6 4.8(4) . . . . ?
O5 Mo1 O1 Mo6 85.2(4) . . . . ?
O9 Mo1 O1 Mo5 61.0(13) . . . . ?
O7 Mo1 O1 Mo5 -4.1(5) . . . . ?
O6 Mo1 O1 Mo5 -94.3(4) . . . . ?
O8 Mo1 O1 Mo5 97.9(5) . . . . ?
O5 Mo1 O1 Mo5 178.2(4) . . . . ?
O20 Mo5 O1 P1 -171.9(9) . . . . ?
O19 Mo5 O1 P1 38.8(7) . . . . ?
O18 Mo5 O1 P1 129.5(7) . . . . ?
O7 Mo5 O1 P1 -128.5(8) . . . . ?
O15 Mo5 O1 P1 -49.8(6) . . . . ?
O2 Mo5 O1 P1 -3.6(5) 2_665 . . . ?
O20 Mo5 O1 O4 -109.9(13) . . . 2_665 ?
O19 Mo5 O1 O4 100.8(9) . . . 2_665 ?
O18 Mo5 O1 O4 -168.5(10) . . . 2_665 ?
O7 Mo5 O1 O4 -66.5(9) . . . 2_665 ?
O15 Mo5 O1 O4 12.2(9) . . . 2_665 ?
O2 Mo5 O1 O4 58.4(8) 2_665 . . 2_665 ?
O20 Mo5 O1 O3 126.4(11) . . . 2_665 ?
O19 Mo5 O1 O3 -22.9(8) . . . 2_665 ?
O18 Mo5 O1 O3 67.8(8) . . . 2_665 ?
O7 Mo5 O1 O3 169.8(9) . . . 2_665 ?
O15 Mo5 O1 O3 -111.5(7) . . . 2_665 ?
O2 Mo5 O1 O3 -65.3(7) 2_665 . . 2_665 ?
O20 Mo5 O1 Mo6 56.1(12) . . . . ?
O19 Mo5 O1 Mo6 -93.2(4) . . . . ?
O18 Mo5 O1 Mo6 -2.5(4) . . . . ?
O7 Mo5 O1 Mo6 99.5(5) . . . . ?
O15 Mo5 O1 Mo6 178.2(4) . . . . ?
O2 Mo5 O1 Mo6 -135.6(6) 2_665 . . . ?
O20 Mo5 O1 Mo1 -39.4(12) . . . . ?
O19 Mo5 O1 Mo1 171.2(4) . . . . ?
O18 Mo5 O1 Mo1 -98.1(5) . . . . ?
O7 Mo5 O1 Mo1 3.9(4) . . . . ?
O15 Mo5 O1 Mo1 82.6(4) . . . . ?
O2 Mo5 O1 Mo1 128.8(6) 2_665 . . . ?
O11 Mo2 O2 P1 -174.4(12) . . . . ?
O16 Mo2 O2 P1 134.1(9) 2_665 . . . ?
O5 Mo2 O2 P1 42.0(8) . . . . ?
O10 Mo2 O2 P1 -44.2(8) . . . . ?
O19 Mo2 O2 P1 -124.1(9) 2_665 . . . ?
O4 Mo2 O2 P1 -2.5(6) 2_665 . . . ?
O11 Mo2 O2 O3 112.0(15) . . . 2_665 ?
O16 Mo2 O2 O3 60.6(9) 2_665 . . 2_665 ?
O5 Mo2 O2 O3 -31.5(9) . . . 2_665 ?
O10 Mo2 O2 O3 -117.8(9) . . . 2_665 ?
O19 Mo2 O2 O3 162.3(10) 2_665 . . 2_665 ?
O4 Mo2 O2 O3 -76.1(9) 2_665 . . 2_665 ?
O11 Mo2 O2 O4 -171.9(14) . . . 2_665 ?
O16 Mo2 O2 O4 136.6(7) 2_665 . . 2_665 ?
O5 Mo2 O2 O4 44.5(7) . . . 2_665 ?
O10 Mo2 O2 O4 -41.7(6) . . . 2_665 ?
O19 Mo2 O2 O4 -121.6(7) 2_665 . . 2_665 ?
O11 Mo2 O2 Mo4 45.5(16) . . . 2_665 ?
O16 Mo2 O2 Mo4 -6.0(4) 2_665 . . 2_665 ?
O5 Mo2 O2 Mo4 -98.1(4) . . . 2_665 ?
O10 Mo2 O2 Mo4 175.6(4) . . . 2_665 ?
O19 Mo2 O2 Mo4 95.8(5) 2_665 . . 2_665 ?
O4 Mo2 O2 Mo4 -142.6(7) 2_665 . . 2_665 ?
O11 Mo2 O2 Mo5 -45.7(16) . . . 2_665 ?
O16 Mo2 O2 Mo5 -97.2(5) 2_665 . . 2_665 ?
O5 Mo2 O2 Mo5 170.7(4) . . . 2_665 ?
O10 Mo2 O2 Mo5 84.4(4) . . . 2_665 ?
O19 Mo2 O2 Mo5 4.6(4) 2_665 . . 2_665 ?
O4 Mo2 O2 Mo5 126.2(7) 2_665 . . 2_665 ?
O14 Mo3 O3 P1 -172.4(11) . . . . ?
O13 Mo3 O3 P1 125.9(8) . . . . ?
O10 Mo3 O3 P1 33.0(8) . . . . ?
O12 Mo3 O3 P1 -134.6(9) . . . . ?
O6 Mo3 O3 P1 -54.0(8) . . . . ?
O4 Mo3 O3 P1 -5.4(6) 2_665 . . . ?
O14 Mo3 O3 O4 -167.0(12) . . . 2_665 ?
O13 Mo3 O3 O4 131.3(7) . . . 2_665 ?
O10 Mo3 O3 O4 38.4(7) . . . 2_665 ?
O12 Mo3 O3 O4 -129.2(7) . . . 2_665 ?
O6 Mo3 O3 O4 -48.6(6) . . . 2_665 ?
O14 Mo3 O3 O2 -92.2(16) . . . 2_665 ?
O13 Mo3 O3 O2 -153.9(11) . . . 2_665 ?
O10 Mo3 O3 O2 113.2(10) . . . 2_665 ?
O12 Mo3 O3 O2 -54.3(10) . . . 2_665 ?
O6 Mo3 O3 O2 26.2(10) . . . 2_665 ?
O4 Mo3 O3 O2 74.8(11) 2_665 . . 2_665 ?
O14 Mo3 O3 O1 115.3(13) . . . 2_665 ?
O13 Mo3 O3 O1 53.6(8) . . . 2_665 ?
O10 Mo3 O3 O1 -39.3(8) . . . 2_665 ?
O12 Mo3 O3 O1 153.2(9) . . . 2_665 ?
O6 Mo3 O3 O1 -126.3(8) . . . 2_665 ?
O4 Mo3 O3 O1 -77.6(9) 2_665 . . 2_665 ?
O14 Mo3 O3 Mo4 -32.8(14) . . . . ?
O13 Mo3 O3 Mo4 -94.5(5) . . . . ?
O10 Mo3 O3 Mo4 172.6(4) . . . . ?
O12 Mo3 O3 Mo4 5.0(4) . . . . ?
O6 Mo3 O3 Mo4 85.6(4) . . . . ?
O4 Mo3 O3 Mo4 134.2(7) 2_665 . . . ?
O14 Mo3 O3 Mo6 57.9(13) . . . 2_665 ?
O13 Mo3 O3 Mo6 -3.8(4) . . . 2_665 ?
O10 Mo3 O3 Mo6 -96.7(4) . . . 2_665 ?
O12 Mo3 O3 Mo6 95.7(5) . . . 2_665 ?
O6 Mo3 O3 Mo6 176.3(4) . . . 2_665 ?
O4 Mo3 O3 Mo6 -135.1(7) 2_665 . . 2_665 ?
O17 Mo4 O3 P1 -172.0(11) . . . . ?
O15 Mo4 O3 P1 43.0(8) . . . . ?
O12 Mo4 O3 P1 135.2(9) . . . . ?
O21 Mo4 O3 P1 -125.5(8) 2_665 . . . ?
O16 Mo4 O3 P1 -44.9(8) . . . . ?
O2 Mo4 O3 P1 -3.4(5) 2_665 . . . ?
O17 Mo4 O3 O4 115.9(14) . . . 2_665 ?
O15 Mo4 O3 O4 -29.2(10) . . . 2_665 ?
O12 Mo4 O3 O4 63.1(10) . . . 2_665 ?
O21 Mo4 O3 O4 162.3(11) 2_665 . . 2_665 ?
O16 Mo4 O3 O4 -117.1(9) . . . 2_665 ?
O2 Mo4 O3 O4 -75.6(10) 2_665 . . 2_665 ?
O17 Mo4 O3 O2 -168.5(12) . . . 2_665 ?
O15 Mo4 O3 O2 46.4(6) . . . 2_665 ?
O12 Mo4 O3 O2 138.7(7) . . . 2_665 ?
O21 Mo4 O3 O2 -122.1(7) 2_665 . . 2_665 ?
O16 Mo4 O3 O2 -41.5(6) . . . 2_665 ?
O17 Mo4 O3 O1 -100.4(14) . . . 2_665 ?
O15 Mo4 O3 O1 114.6(8) . . . 2_665 ?
O12 Mo4 O3 O1 -153.1(9) . . . 2_665 ?
O21 Mo4 O3 O1 -53.9(8) 2_665 . . 2_665 ?
O16 Mo4 O3 O1 26.7(8) . . . 2_665 ?
O2 Mo4 O3 O1 68.2(8) 2_665 . . 2_665 ?
O17 Mo4 O3 Mo3 47.5(14) . . . . ?
O15 Mo4 O3 Mo3 -97.5(4) . . . . ?
O12 Mo4 O3 Mo3 -5.3(4) . . . . ?
O21 Mo4 O3 Mo3 94.0(5) 2_665 . . . ?
O16 Mo4 O3 Mo3 174.6(4) . . . . ?
O2 Mo4 O3 Mo3 -143.9(7) 2_665 . . . ?
O17 Mo4 O3 Mo6 -43.6(14) . . . 2_665 ?
O15 Mo4 O3 Mo6 171.3(4) . . . 2_665 ?
O12 Mo4 O3 Mo6 -96.4(5) . . . 2_665 ?
O21 Mo4 O3 Mo6 2.9(4) 2_665 . . 2_665 ?
O16 Mo4 O3 Mo6 83.4(4) . . . 2_665 ?
O2 Mo4 O3 Mo6 124.9(6) 2_665 . . 2_665 ?
O11 Mo2 O5 Mo1 154.4(10) . . . . ?
O16 Mo2 O5 Mo1 -101.8(10) 2_665 . . . ?
O10 Mo2 O5 Mo1 54.1(10) . . . . ?
O19 Mo2 O5 Mo1 -8.2(19) 2_665 . . . ?
O2 Mo2 O5 Mo1 -38.3(10) . . . . ?
O4 Mo2 O5 Mo1 -8.6(8) 2_665 . . . ?
O9 Mo1 O5 Mo2 -158.3(10) . . . . ?
O7 Mo1 O5 Mo2 37.3(18) . . . . ?
O6 Mo1 O5 Mo2 -55.1(10) . . . . ?
O8 Mo1 O5 Mo2 102.8(10) . . . . ?
O1 Mo1 O5 Mo2 42.0(10) . . . . ?
O9 Mo1 O6 Mo3 152.9(9) . . . . ?
O7 Mo1 O6 Mo3 -101.2(9) . . . . ?
O8 Mo1 O6 Mo3 -10.3(17) . . . . ?
O5 Mo1 O6 Mo3 52.7(9) . . . . ?
O1 Mo1 O6 Mo3 -36.6(9) . . . . ?
O14 Mo3 O6 Mo1 -158.1(9) . . . . ?
O13 Mo3 O6 Mo1 40.9(16) . . . . ?
O10 Mo3 O6 Mo1 -54.7(9) . . . . ?
O12 Mo3 O6 Mo1 103.9(9) . . . . ?
O3 Mo3 O6 Mo1 41.1(9) . . . . ?
O4 Mo3 O6 Mo1 10.4(8) 2_665 . . . ?
O9 Mo1 O7 Mo5 -150.4(12) . . . . ?
O6 Mo1 O7 Mo5 104.7(12) . . . . ?
O8 Mo1 O7 Mo5 -50.6(12) . . . . ?
O5 Mo1 O7 Mo5 14(2) . . . . ?
O1 Mo1 O7 Mo5 8.5(10) . . . . ?
O20 Mo5 O7 Mo1 155.0(12) . . . . ?
O19 Mo5 O7 Mo1 -39(2) . . . . ?
O18 Mo5 O7 Mo1 53.0(12) . . . . ?
O15 Mo5 O7 Mo1 -106.5(12) . . . . ?
O1 Mo5 O7 Mo1 -8.4(10) . . . . ?
O2 Mo5 O7 Mo1 -43.8(12) 2_665 . . . ?
O22 Mo6 O8 Mo1 -153.0(10) . . . . ?
O21 Mo6 O8 Mo1 102.6(11) . . . . ?
O18 Mo6 O8 Mo1 -53.3(11) . . . . ?
O13 Mo6 O8 Mo1 12.3(19) 2_665 . . . ?
O1 Mo6 O8 Mo1 9.8(9) . . . . ?
O3 Mo6 O8 Mo1 38.5(11) 2_665 . . . ?
O9 Mo1 O8 Mo6 156.6(11) . . . . ?
O7 Mo1 O8 Mo6 52.2(11) . . . . ?
O6 Mo1 O8 Mo6 -39.9(18) . . . . ?
O5 Mo1 O8 Mo6 -104.2(11) . . . . ?
O1 Mo1 O8 Mo6 -9.9(9) . . . . ?
O14 Mo3 O10 Mo2 156.5(9) . . . . ?
O13 Mo3 O10 Mo2 -99.5(9) . . . . ?
O12 Mo3 O10 Mo2 -5.0(17) . . . . ?
O6 Mo3 O10 Mo2 56.3(9) . . . . ?
O3 Mo3 O10 Mo2 -32.9(9) . . . . ?
O4 Mo3 O10 Mo2 -8.1(8) 2_665 . . . ?
O11 Mo2 O10 Mo3 -159.6(9) . . . . ?
O16 Mo2 O10 Mo3 33.1(17) 2_665 . . . ?
O5 Mo2 O10 Mo3 -57.0(9) . . . . ?
O19 Mo2 O10 Mo3 100.4(9) 2_665 . . . ?
O2 Mo2 O10 Mo3 36.7(9) . . . . ?
O4 Mo2 O10 Mo3 8.1(8) 2_665 . . . ?
O17 Mo4 O12 Mo3 -152.5(10) . . . . ?
O15 Mo4 O12 Mo3 103.3(10) . . . . ?
O21 Mo4 O12 Mo3 -52.4(10) 2_665 . . . ?
O16 Mo4 O12 Mo3 9.9(18) . . . . ?
O2 Mo4 O12 Mo3 35.8(10) 2_665 . . . ?
O3 Mo4 O12 Mo3 10.2(8) . . . . ?
O14 Mo3 O12 Mo4 156.4(10) . . . . ?
O13 Mo3 O12 Mo4 54.3(10) . . . . ?
O10 Mo3 O12 Mo4 -41.9(17) . . . . ?
O6 Mo3 O12 Mo4 -104.2(10) . . . . ?
O3 Mo3 O12 Mo4 -10.4(8) . . . . ?
O4 Mo3 O12 Mo4 -39.0(10) 2_665 . . . ?
O14 Mo3 O13 Mo6 -153.0(9) . . . 2_665 ?
O10 Mo3 O13 Mo6 101.7(9) . . . 2_665 ?
O12 Mo3 O13 Mo6 -54.1(9) . . . 2_665 ?
O6 Mo3 O13 Mo6 7.8(17) . . . 2_665 ?
O3 Mo3 O13 Mo6 7.6(8) . . . 2_665 ?
O4 Mo3 O13 Mo6 35.3(9) 2_665 . . 2_665 ?
O17 Mo4 O15 Mo5 155.1(9) . . . . ?
O12 Mo4 O15 Mo5 -101.1(9) . . . . ?
O21 Mo4 O15 Mo5 -11.2(18) 2_665 . . . ?
O16 Mo4 O15 Mo5 53.2(9) . . . . ?
O2 Mo4 O15 Mo5 -6.5(8) 2_665 . . . ?
O3 Mo4 O15 Mo5 -37.3(9) . . . . ?
O20 Mo5 O15 Mo4 -159.3(9) . . . . ?
O19 Mo5 O15 Mo4 -54.8(9) . . . . ?
O18 Mo5 O15 Mo4 39.8(18) . . . . ?
O7 Mo5 O15 Mo4 101.4(10) . . . . ?
O1 Mo5 O15 Mo4 41.3(9) . . . . ?
O2 Mo5 O15 Mo4 6.5(8) 2_665 . . . ?
O17 Mo4 O16 Mo2 -156.1(10) . . . 2_665 ?
O15 Mo4 O16 Mo2 -53.4(10) . . . 2_665 ?
O12 Mo4 O16 Mo2 41.5(17) . . . 2_665 ?
O21 Mo4 O16 Mo2 104.7(10) 2_665 . . 2_665 ?
O2 Mo4 O16 Mo2 11.8(8) 2_665 . . 2_665 ?
O3 Mo4 O16 Mo2 41.2(10) . . . 2_665 ?
O20 Mo5 O18 Mo6 -154.3(10) . . . . ?
O19 Mo5 O18 Mo6 99.9(10) . . . . ?
O7 Mo5 O18 Mo6 -54.3(11) . . . . ?
O15 Mo5 O18 Mo6 6(2) . . . . ?
O1 Mo5 O18 Mo6 4.6(8) . . . . ?
O2 Mo5 O18 Mo6 35.9(10) 2_665 . . . ?
O22 Mo6 O18 Mo5 158.8(10) . . . . ?
O21 Mo6 O18 Mo5 -38.0(19) . . . . ?
O8 Mo6 O18 Mo5 56.3(11) . . . . ?
O13 Mo6 O18 Mo5 -101.1(11) 2_665 . . . ?
O1 Mo6 O18 Mo5 -4.8(9) . . . . ?
O3 Mo6 O18 Mo5 -39.4(10) 2_665 . . . ?
O20 Mo5 O19 Mo2 151.0(10) . . . 2_665 ?
O18 Mo5 O19 Mo2 -105.3(11) . . . 2_665 ?
O7 Mo5 O19 Mo2 -15.3(19) . . . 2_665 ?
O15 Mo5 O19 Mo2 51.3(10) . . . 2_665 ?
O1 Mo5 O19 Mo2 -41.5(11) . . . 2_665 ?
O2 Mo5 O19 Mo2 -9.5(9) 2_665 . . 2_665 ?
O22 Mo6 O21 Mo4 155.2(10) . . . 2_665 ?
O8 Mo6 O21 Mo4 -100.4(11) . . . 2_665 ?
O18 Mo6 O21 Mo4 -8(2) . . . 2_665 ?
O13 Mo6 O21 Mo4 54.7(11) 2_665 . . 2_665 ?
O1 Mo6 O21 Mo4 -37.6(11) . . . 2_665 ?
O3 Mo6 O21 Mo4 -6.3(9) 2_665 . . 2_665 ?
O31 Mo7 O23 P2 175.2(14) . . . . ?
O30 Mo7 O23 P2 -34.9(9) . . . . ?
O27 Mo7 O23 P2 -121.7(10) . . . . ?
O29 Mo7 O23 P2 51.4(9) . . . . ?
O28 Mo7 O23 P2 136.5(11) . . . . ?
O26 Mo7 O23 P2 0.2(6) 2_766 . . . ?
O31 Mo7 O23 O26 175.0(16) . . . 2_766 ?
O30 Mo7 O23 O26 -35.1(8) . . . 2_766 ?
O27 Mo7 O23 O26 -121.9(8) . . . 2_766 ?
O29 Mo7 O23 O26 51.2(7) . . . 2_766 ?
O28 Mo7 O23 O26 136.2(9) . . . 2_766 ?
O31 Mo7 O23 O25 97(2) . . . 2_766 ?
O30 Mo7 O23 O25 -113.0(12) . . . 2_766 ?
O27 Mo7 O23 O25 160.2(13) . . . 2_766 ?
O29 Mo7 O23 O25 -26.7(12) . . . 2_766 ?
O28 Mo7 O23 O25 58.3(11) . . . 2_766 ?
O26 Mo7 O23 O25 -77.9(13) 2_766 . . 2_766 ?
O31 Mo7 O23 Mo9 31.9(19) . . . . ?
O30 Mo7 O23 Mo9 -178.2(5) . . . . ?
O27 Mo7 O23 Mo9 95.0(5) . . . . ?
O29 Mo7 O23 Mo9 -91.9(5) . . . . ?
O28 Mo7 O23 Mo9 -6.8(4) . . . . ?
O26 Mo7 O23 Mo9 -143.0(9) 2_766 . . . ?
O35 Mo9 O23 P2 178.1(14) . . . . ?
O28 Mo9 O23 P2 -139.7(10) . . . . ?
O34 Mo9 O23 P2 -52.2(9) . . . . ?
O43 Mo9 O23 P2 34.6(9) 2_766 . . . ?
O32 Mo9 O23 P2 118.4(10) . . . . ?
O25 Mo9 O23 P2 -1.9(6) 2_766 . . . ?
O35 Mo9 O23 O26 -111.1(19) . . . 2_766 ?
O28 Mo9 O23 O26 -68.9(13) . . . 2_766 ?
O34 Mo9 O23 O26 18.6(14) . . . 2_766 ?
O43 Mo9 O23 O26 105.5(13) 2_766 . . 2_766 ?
O32 Mo9 O23 O26 -170.8(15) . . . 2_766 ?
O25 Mo9 O23 O26 69.0(13) 2_766 . . 2_766 ?
O35 Mo9 O23 O25 179.9(15) . . . 2_766 ?
O28 Mo9 O23 O25 -137.8(8) . . . 2_766 ?
O34 Mo9 O23 O25 -50.3(7) . . . 2_766 ?
O43 Mo9 O23 O25 36.5(7) 2_766 . . 2_766 ?
O32 Mo9 O23 O25 120.3(8) . . . 2_766 ?
O35 Mo9 O23 Mo7 -35.0(17) . . . . ?
O28 Mo9 O23 Mo7 7.3(5) . . . . ?
O34 Mo9 O23 Mo7 94.8(5) . . . . ?
O43 Mo9 O23 Mo7 -178.4(5) 2_766 . . . ?
O32 Mo9 O23 Mo7 -94.6(6) . . . . ?
O25 Mo9 O23 Mo7 145.1(8) 2_766 . . . ?
O41 Mo11 O24 P2 178.0(13) . . . . ?
O40 Mo11 O24 P2 124.5(9) . . . . ?
O29 Mo11 O24 P2 -47.4(8) . . . . ?
O39 Mo11 O24 P2 39.3(8) . . . . ?
O36 Mo11 O24 P2 -134.3(10) . . . . ?
O41 Mo11 O24 O26 178.8(15) . . . 2_766 ?
O40 Mo11 O24 O26 125.4(8) . . . 2_766 ?
O29 Mo11 O24 O26 -46.5(6) . . . 2_766 ?
O39 Mo11 O24 O26 40.2(7) . . . 2_766 ?
O36 Mo11 O24 O26 -133.4(8) . . . 2_766 ?
O41 Mo11 O24 O25 -109.4(17) . . . 2_766 ?
O40 Mo11 O24 O25 -162.9(12) . . . 2_766 ?
O29 Mo11 O24 O25 25.2(11) . . . 2_766 ?
O39 Mo11 O24 O25 111.9(11) . . . 2_766 ?
O36 Mo11 O24 O25 -61.7(10) . . . 2_766 ?
O41 Mo11 O24 Mo10 -41.6(17) . . . . ?
O40 Mo11 O24 Mo10 -95.1(6) . . . . ?
O29 Mo11 O24 Mo10 93.0(5) . . . . ?
O39 Mo11 O24 Mo10 179.7(4) . . . . ?
O36 Mo11 O24 Mo10 6.1(5) . . . . ?
O41 Mo11 O24 Mo8 49.6(16) . . . 2_766 ?
O40 Mo11 O24 Mo8 -3.8(5) . . . 2_766 ?
O29 Mo11 O24 Mo8 -175.8(4) . . . 2_766 ?
O39 Mo11 O24 Mo8 -89.1(4) . . . 2_766 ?
O36 Mo11 O24 Mo8 97.3(5) . . . 2_766 ?
O38 Mo10 O24 P2 177.9(14) . . . . ?
O36 Mo10 O24 P2 135.4(10) . . . . ?
O37 Mo10 O24 P2 -120.5(10) . . . . ?
O34 Mo10 O24 P2 50.0(9) . . . . ?
O42 Mo10 O24 P2 -36.5(9) 2_766 . . . ?
O38 Mo10 O24 O26 111.9(18) . . . 2_766 ?
O36 Mo10 O24 O26 69.4(12) . . . 2_766 ?
O37 Mo10 O24 O26 173.4(14) . . . 2_766 ?
O34 Mo10 O24 O26 -16.0(12) . . . 2_766 ?
O42 Mo10 O24 O26 -102.6(12) 2_766 . . 2_766 ?
O38 Mo10 O24 O25 176.9(16) . . . 2_766 ?
O36 Mo10 O24 O25 134.4(8) . . . 2_766 ?
O37 Mo10 O24 O25 -121.6(8) . . . 2_766 ?
O34 Mo10 O24 O25 49.0(7) . . . 2_766 ?
O42 Mo10 O24 O25 -37.6(7) 2_766 . . 2_766 ?
O38 Mo10 O24 Mo11 36.1(18) . . . . ?
O36 Mo10 O24 Mo11 -6.3(5) . . . . ?
O37 Mo10 O24 Mo11 97.7(6) . . . . ?
O34 Mo10 O24 Mo11 -91.7(5) . . . . ?
O42 Mo10 O24 Mo11 -178.3(5) 2_766 . . . ?
O38 Mo10 O24 Mo8 -56.4(18) . . . 2_766 ?
O36 Mo10 O24 Mo8 -98.8(6) . . . 2_766 ?
O37 Mo10 O24 Mo8 5.2(5) . . . 2_766 ?
O34 Mo10 O24 Mo8 175.8(5) . . . 2_766 ?
O42 Mo10 O24 Mo8 89.2(5) 2_766 . . 2_766 ?
O44 Mo12 O25 P2 -178.9(15) . . . . ?
O43 Mo12 O25 P2 -130.0(10) . . . . ?
O39 Mo12 O25 P2 -41.7(9) . . . . ?
O42 Mo12 O25 P2 129.9(10) . . . . ?
O30 Mo12 O25 P2 44.0(9) . . . . ?
O26 Mo12 O25 P2 3.6(7) 2_766 . . . ?
O44 Mo12 O25 O26 177.5(17) . . . 2_766 ?
O43 Mo12 O25 O26 -133.6(9) . . . 2_766 ?
O39 Mo12 O25 O26 -45.3(8) . . . 2_766 ?
O42 Mo12 O25 O26 126.3(9) . . . 2_766 ?
O30 Mo12 O25 O26 40.3(8) . . . 2_766 ?
O44 Mo12 O25 O24 101(2) . . . 2_766 ?
O43 Mo12 O25 O24 150.3(11) . . . 2_766 ?
O39 Mo12 O25 O24 -121.4(10) . . . 2_766 ?
O42 Mo12 O25 O24 50.1(10) . . . 2_766 ?
O30 Mo12 O25 O24 -35.8(10) . . . 2_766 ?
O26 Mo12 O25 O24 -76.1(11) 2_766 . . 2_766 ?
O44 Mo12 O25 O23 -99(2) . . . 2_766 ?
O43 Mo12 O25 O23 -50.5(10) . . . 2_766 ?
O39 Mo12 O25 O23 37.7(10) . . . 2_766 ?
O42 Mo12 O25 O23 -150.7(11) . . . 2_766 ?
O30 Mo12 O25 O23 123.4(10) . . . 2_766 ?
O26 Mo12 O25 O23 83.1(12) 2_766 . . 2_766 ?
O44 Mo12 O25 Mo9 -43.5(19) . . . 2_766 ?
O43 Mo12 O25 Mo9 5.4(4) . . . 2_766 ?
O39 Mo12 O25 Mo9 93.7(4) . . . 2_766 ?
O42 Mo12 O25 Mo9 -94.7(5) . . . 2_766 ?
O30 Mo12 O25 Mo9 179.4(4) . . . 2_766 ?
O26 Mo12 O25 Mo9 139.0(9) 2_766 . . 2_766 ?
O33 Mo8 O27 Mo7 -153.3(10) . . . . ?
O32 Mo8 O27 Mo7 -50.5(11) . . . . ?
O40 Mo8 O27 Mo7 34(2) 2_766 . . . ?
O37 Mo8 O27 Mo7 106.3(11) 2_766 . . . ?
O24 Mo8 O27 Mo7 43.9(11) 2_766 . . . ?
O31 Mo7 O27 Mo8 152.1(11) . . . . ?
O30 Mo7 O27 Mo8 -106.2(11) . . . . ?
O29 Mo7 O27 Mo8 -27.4(19) . . . . ?
O28 Mo7 O27 Mo8 48.4(11) . . . . ?
O23 Mo7 O27 Mo8 -10.8(9) . . . . ?
O26 Mo7 O27 Mo8 -42.4(11) 2_766 . . . ?
O35 Mo9 O28 Mo7 150.0(11) . . . . ?
O34 Mo9 O28 Mo7 -105.7(11) . . . . ?
O43 Mo9 O28 Mo7 -27.3(19) 2_766 . . . ?
O32 Mo9 O28 Mo7 49.2(11) . . . . ?
O23 Mo9 O28 Mo7 -14.2(9) . . . . ?
O25 Mo9 O28 Mo7 -41.4(11) 2_766 . . . ?
O31 Mo7 O28 Mo9 -153.4(11) . . . . ?
O30 Mo7 O28 Mo9 35.2(19) . . . . ?
O27 Mo7 O28 Mo9 -49.1(11) . . . . ?
O29 Mo7 O28 Mo9 106.9(11) . . . . ?
O23 Mo7 O28 Mo9 14.7(9) . . . . ?
O26 Mo7 O28 Mo9 40.0(11) 2_766 . . . ?
O41 Mo11 O29 Mo7 -154.1(10) . . . . ?
O40 Mo11 O29 Mo7 21(2) . . . . ?
O39 Mo11 O29 Mo7 -54.3(11) . . . . ?
O36 Mo11 O29 Mo7 102.0(11) . . . . ?
O24 Mo11 O29 Mo7 40.1(10) . . . . ?
O31 Mo7 O29 Mo11 155.5(10) . . . . ?
O30 Mo7 O29 Mo11 54.4(11) . . . . ?
O27 Mo7 O29 Mo11 -25.0(19) . . . . ?
O28 Mo7 O29 Mo11 -101.4(11) . . . . ?
O23 Mo7 O29 Mo11 -40.2(10) . . . . ?
O26 Mo7 O29 Mo11 -8.6(9) 2_766 . . . ?
O31 Mo7 O30 Mo12 -156.6(10) . . . . ?
O27 Mo7 O30 Mo12 99.0(11) . . . . ?
O29 Mo7 O30 Mo12 -56.6(10) . . . . ?
O28 Mo7 O30 Mo12 14.9(19) . . . . ?
O23 Mo7 O30 Mo12 32.8(11) . . . . ?
O26 Mo7 O30 Mo12 9.5(9) 2_766 . . . ?
O44 Mo12 O30 Mo7 157.2(11) . . . . ?
O43 Mo12 O30 Mo7 -21(2) . . . . ?
O39 Mo12 O30 Mo7 57.6(11) . . . . ?
O42 Mo12 O30 Mo7 -101.5(11) . . . . ?
O25 Mo12 O30 Mo7 -35.0(11) . . . . ?
O26 Mo12 O30 Mo7 -9.6(9) 2_766 . . . ?
O33 Mo8 O32 Mo9 153.7(12) . . . . ?
O27 Mo8 O32 Mo9 52.4(12) . . . . ?
O40 Mo8 O32 Mo9 -102.8(12) 2_766 . . . ?
O37 Mo8 O32 Mo9 -21(2) 2_766 . . . ?
O24 Mo8 O32 Mo9 -41.8(12) 2_766 . . . ?
O35 Mo9 O32 Mo8 -153.4(12) . . . . ?
O28 Mo9 O32 Mo8 -51.5(12) . . . . ?
O34 Mo9 O32 Mo8 28(2) . . . . ?
O43 Mo9 O32 Mo8 103.4(12) 2_766 . . . ?
O23 Mo9 O32 Mo8 6.2(10) . . . . ?
O25 Mo9 O32 Mo8 42.1(12) 2_766 . . . ?
O35 Mo9 O34 Mo10 -156.2(12) . . . . ?
O28 Mo9 O34 Mo10 101.8(13) . . . . ?
O43 Mo9 O34 Mo10 -52.9(13) 2_766 . . . ?
O32 Mo9 O34 Mo10 22(2) . . . . ?
O23 Mo9 O34 Mo10 42.2(13) . . . . ?
O25 Mo9 O34 Mo10 6.8(11) 2_766 . . . ?
O38 Mo10 O34 Mo9 154.7(13) . . . . ?
O36 Mo10 O34 Mo9 -102.5(13) . . . . ?
O37 Mo10 O34 Mo9 -21(2) . . . . ?
O42 Mo10 O34 Mo9 54.2(13) 2_766 . . . ?
O24 Mo10 O34 Mo9 -41.5(13) . . . . ?
O38 Mo10 O36 Mo11 -153.7(12) . . . . ?
O37 Mo10 O36 Mo11 -49.8(13) . . . . ?
O34 Mo10 O36 Mo11 104.9(12) . . . . ?
O42 Mo10 O36 Mo11 32(2) 2_766 . . . ?
O24 Mo10 O36 Mo11 12.5(10) . . . . ?
O41 Mo11 O36 Mo10 152.3(12) . . . . ?
O40 Mo11 O36 Mo10 50.5(13) . . . . ?
O29 Mo11 O36 Mo10 -106.4(12) . . . . ?
O39 Mo11 O36 Mo10 -28(2) . . . . ?
O24 Mo11 O36 Mo10 -12.7(10) . . . . ?
O38 Mo10 O37 Mo8 151.3(13) . . . 2_766 ?
O36 Mo10 O37 Mo8 47.6(14) . . . 2_766 ?
O34 Mo10 O37 Mo8 -33(2) . . . 2_766 ?
O42 Mo10 O37 Mo8 -108.1(13) 2_766 . . 2_766 ?
O24 Mo10 O37 Mo8 -10.5(11) . . . 2_766 ?
O44 Mo12 O39 Mo11 -157.6(10) . . . . ?
O43 Mo12 O39 Mo11 100.2(11) . . . . ?
O42 Mo12 O39 Mo11 14(2) . . . . ?
O30 Mo12 O39 Mo11 -57.5(10) . . . . ?
O25 Mo12 O39 Mo11 34.6(10) . . . . ?
O26 Mo12 O39 Mo11 7.2(9) 2_766 . . . ?
O41 Mo11 O39 Mo12 158.1(10) . . . . ?
O40 Mo11 O39 Mo12 -100.1(11) . . . . ?
O29 Mo11 O39 Mo12 57.1(11) . . . . ?
O36 Mo11 O39 Mo12 -21(2) . . . . ?
O24 Mo11 O39 Mo12 -35.1(10) . . . . ?
O41 Mo11 O40 Mo8 -155.8(12) . . . 2_766 ?
O29 Mo11 O40 Mo8 29(2) . . . 2_766 ?
O39 Mo11 O40 Mo8 104.1(12) . . . 2_766 ?
O36 Mo11 O40 Mo8 -52.1(12) . . . 2_766 ?
O24 Mo11 O40 Mo8 8.0(10) . . . 2_766 ?
O44 Mo12 O42 Mo10 -155.6(10) . . . 2_766 ?
O43 Mo12 O42 Mo10 -53.4(10) . . . 2_766 ?
O39 Mo12 O42 Mo10 33(2) . . . 2_766 ?
O30 Mo12 O42 Mo10 104.1(10) . . . 2_766 ?
O25 Mo12 O42 Mo10 10.3(8) . . . 2_766 ?
O26 Mo12 O42 Mo10 39.2(10) 2_766 . . 2_766 ?
O44 Mo12 O43 Mo9 155.1(10) . . . 2_766 ?
O39 Mo12 O43 Mo9 -104.5(10) . . . 2_766 ?
O42 Mo12 O43 Mo9 53.4(10) . . . 2_766 ?
O30 Mo12 O43 Mo9 -27(2) . . . 2_766 ?
O25 Mo12 O43 Mo9 -11.3(9) . . . 2_766 ?
O26 Mo12 O43 Mo9 -37.0(10) 2_766 . . 2_766 ?
O49 Nd1 O45 P3 -158(2) . . . . ?
O47 Nd1 O45 P3 -95(2) . . . . ?
O50 Nd1 O45 P3 101(2) . . . . ?
O51 Nd1 O45 P3 141(2) . . . . ?
O46 Nd1 O45 P3 -14(2) . . . . ?
O52 Nd1 O45 P3 61(2) . . . . ?
O48 Nd1 O45 P3 -57(3) . . . . ?
O49 Nd1 O46 P4 114.8(17) . . . . ?
O47 Nd1 O46 P4 77.6(18) . . . . ?
O50 Nd1 O46 P4 -141.3(17) . . . . ?
O51 Nd1 O46 P4 -39(2) . . . . ?
O45 Nd1 O46 P4 2.7(18) . . . . ?
O52 Nd1 O46 P4 -77.8(18) . . . . ?
O48 Nd1 O46 P4 157.0(19) . . . . ?
O49 Nd1 O47 P5 -116.8(17) . . . . ?
O50 Nd1 O47 P5 -72.2(19) . . . . ?
O51 Nd1 O47 P5 -175.8(16) . . . . ?
O46 Nd1 O47 P5 41.1(17) . . . . ?
O45 Nd1 O47 P5 122.7(17) . . . . ?
O52 Nd1 O47 P5 81.8(18) . . . . ?
O48 Nd1 O47 P5 -34.5(16) . . . . ?
O49 Nd1 O48 P6 73.6(18) . . . . ?
O47 Nd1 O48 P6 -1.7(18) . . . . ?
O50 Nd1 O48 P6 154.8(19) . . . . ?
O51 Nd1 O48 P6 112.9(18) . . . . ?
O46 Nd1 O48 P6 -82.3(18) . . . . ?
O45 Nd1 O48 P6 -39(2) . . . . ?
O52 Nd1 O48 P6 -143.8(17) . . . . ?
O47 Nd1 O49 P7 123.2(19) . . . . ?
O50 Nd1 O49 P7 -30.3(18) . . . . ?
O51 Nd1 O49 P7 -111.4(18) . . . . ?
O46 Nd1 O49 P7 85.2(19) . . . . ?
O45 Nd1 O49 P7 -173.8(17) . . . . ?
O52 Nd1 O49 P7 -75(2) . . . . ?
O48 Nd1 O49 P7 44.3(18) . . . . ?
O49 Nd1 O50 P8 4.5(18) . . . . ?
O47 Nd1 O50 P8 -39(2) . . . . ?
O51 Nd1 O50 P8 77.7(18) . . . . ?
O46 Nd1 O50 P8 -139.3(18) . . . . ?
O45 Nd1 O50 P8 116.8(17) . . . . ?
O52 Nd1 O50 P8 157.4(19) . . . . ?
O48 Nd1 O50 P8 -77.3(18) . . . . ?
O49 Nd1 O51 P9 117.0(18) . . . . ?
O47 Nd1 O51 P9 177.2(16) . . . . ?
O50 Nd1 O51 P9 35.3(17) . . . . ?
O46 Nd1 O51 P9 -79.3(19) . . . . ?
O45 Nd1 O51 P9 -121.7(18) . . . . ?
O52 Nd1 O51 P9 -40.7(17) . . . . ?
O48 Nd1 O51 P9 76.1(19) . . . . ?
O49 Nd1 O52 P10 -43(2) . . . . ?
O47 Nd1 O52 P10 107.2(18) . . . . ?
O50 Nd1 O52 P10 -89.3(19) . . . . ?
O51 Nd1 O52 P10 -8.2(18) . . . . ?
O46 Nd1 O52 P10 148.7(19) . . . . ?
O45 Nd1 O52 P10 67.5(18) . . . . ?
O48 Nd1 O52 P10 -150.1(17) . . . . ?
O3 O4 P1 O4 -69(100) 2_665 . . 2_665 ?
O2 O4 P1 O4 57(100) 2_665 . . 2_665 ?
O1 O4 P1 O4 170(100) 2_665 . . 2_665 ?
Mo3 O4 P1 O4 -63(100) 2_665 . . 2_665 ?
Mo2 O4 P1 O4 60(100) 2_665 . . 2_665 ?
O3 O4 P1 O3 180.0 2_665 . . . ?
O2 O4 P1 O3 -53.9(8) 2_665 . . . ?
O1 O4 P1 O3 59.5(7) 2_665 . . . ?
Mo3 O4 P1 O3 -173.7(7) 2_665 . . . ?
Mo2 O4 P1 O3 -51.0(9) 2_665 . . . ?
O2 O4 P1 O3 126.1(8) 2_665 . . 2_665 ?
O1 O4 P1 O3 -120.5(7) 2_665 . . 2_665 ?
Mo3 O4 P1 O3 6.3(7) 2_665 . . 2_665 ?
Mo2 O4 P1 O3 129.0(9) 2_665 . . 2_665 ?
O3 O4 P1 O2 53.9(8) 2_665 . . . ?
O2 O4 P1 O2 180.000(2) 2_665 . . . ?
O1 O4 P1 O2 -66.6(7) 2_665 . . . ?
Mo3 O4 P1 O2 60.1(10) 2_665 . . . ?
Mo2 O4 P1 O2 -177.1(7) 2_665 . . . ?
O3 O4 P1 O2 -126.1(8) 2_665 . . 2_665 ?
O1 O4 P1 O2 113.4(7) 2_665 . . 2_665 ?
Mo3 O4 P1 O2 -119.9(10) 2_665 . . 2_665 ?
Mo2 O4 P1 O2 2.9(7) 2_665 . . 2_665 ?
O3 O4 P1 O1 120.5(7) 2_665 . . 2_665 ?
O2 O4 P1 O1 -113.4(7) 2_665 . . 2_665 ?
Mo3 O4 P1 O1 126.8(9) 2_665 . . 2_665 ?
Mo2 O4 P1 O1 -110.5(9) 2_665 . . 2_665 ?
O3 O4 P1 O1 -59.5(7) 2_665 . . . ?
O2 O4 P1 O1 66.6(7) 2_665 . . . ?
O1 O4 P1 O1 180.000(2) 2_665 . . . ?
Mo3 O4 P1 O1 -53.2(9) 2_665 . . . ?
Mo2 O4 P1 O1 69.5(9) 2_665 . . . ?
O4 O3 P1 O4 180.0 2_665 . . . ?
O2 O3 P1 O4 54.9(7) 2_665 . . . ?
O1 O3 P1 O4 -58.2(7) 2_665 . . . ?
Mo3 O3 P1 O4 -173.7(7) . . . . ?
Mo4 O3 P1 O4 58.7(9) . . . . ?
Mo6 O3 P1 O4 -56.4(8) 2_665 . . . ?
O2 O3 P1 O4 -125.1(7) 2_665 . . 2_665 ?
O1 O3 P1 O4 121.8(7) 2_665 . . 2_665 ?
Mo3 O3 P1 O4 6.3(7) . . . 2_665 ?
Mo4 O3 P1 O4 -121.3(9) . . . 2_665 ?
Mo6 O3 P1 O4 123.6(8) 2_665 . . 2_665 ?
O4 O3 P1 O3 58(100) 2_665 . . 2_665 ?
O2 O3 P1 O3 -67(100) 2_665 . . 2_665 ?
O1 O3 P1 O3 179(100) 2_665 . . 2_665 ?
Mo3 O3 P1 O3 64(100) . . . 2_665 ?
Mo4 O3 P1 O3 -64(100) . . . 2_665 ?
Mo6 O3 P1 O3 -179(100) 2_665 . . 2_665 ?
O4 O3 P1 O2 -54.9(7) 2_665 . . . ?
O2 O3 P1 O2 180.000(1) 2_665 . . . ?
O1 O3 P1 O2 66.9(6) 2_665 . . . ?
Mo3 O3 P1 O2 -48.6(9) . . . . ?
Mo4 O3 P1 O2 -176.2(6) . . . . ?
Mo6 O3 P1 O2 68.7(7) 2_665 . . . ?
O4 O3 P1 O2 125.1(7) 2_665 . . 2_665 ?
O1 O3 P1 O2 -113.1(6) 2_665 . . 2_665 ?
Mo3 O3 P1 O2 131.4(9) . . . 2_665 ?
Mo4 O3 P1 O2 3.8(6) . . . 2_665 ?
Mo6 O3 P1 O2 -111.3(7) 2_665 . . 2_665 ?
O4 O3 P1 O1 -121.8(7) 2_665 . . 2_665 ?
O2 O3 P1 O1 113.1(6) 2_665 . . 2_665 ?
Mo3 O3 P1 O1 -115.6(8) . . . 2_665 ?
Mo4 O3 P1 O1 116.9(8) . . . 2_665 ?
Mo6 O3 P1 O1 1.8(5) 2_665 . . 2_665 ?
O4 O3 P1 O1 58.2(7) 2_665 . . . ?
O2 O3 P1 O1 -66.9(6) 2_665 . . . ?
O1 O3 P1 O1 180.000(1) 2_665 . . . ?
Mo3 O3 P1 O1 64.4(8) . . . . ?
Mo4 O3 P1 O1 -63.1(8) . . . . ?
Mo6 O3 P1 O1 -178.2(5) 2_665 . . . ?
O3 O2 P1 O4 -52.9(7) 2_665 . . . ?
O4 O2 P1 O4 180.000(2) 2_665 . . . ?
Mo2 O2 P1 O4 -177.0(7) . . . . ?
Mo4 O2 P1 O4 -49.0(9) 2_665 . . . ?
Mo5 O2 P1 O4 66.9(8) 2_665 . . . ?
O3 O2 P1 O4 127.1(7) 2_665 . . 2_665 ?
Mo2 O2 P1 O4 3.0(7) . . . 2_665 ?
Mo4 O2 P1 O4 131.0(9) 2_665 . . 2_665 ?
Mo5 O2 P1 O4 -113.1(8) 2_665 . . 2_665 ?
O3 O2 P1 O3 180.000(1) 2_665 . . . ?
O4 O2 P1 O3 52.9(7) 2_665 . . . ?
Mo2 O2 P1 O3 55.9(9) . . . . ?
Mo4 O2 P1 O3 -176.1(6) 2_665 . . . ?
Mo5 O2 P1 O3 -60.2(7) 2_665 . . . ?
O4 O2 P1 O3 -127.1(7) 2_665 . . 2_665 ?
Mo2 O2 P1 O3 -124.1(9) . . . 2_665 ?
Mo4 O2 P1 O3 3.9(6) 2_665 . . 2_665 ?
Mo5 O2 P1 O3 119.8(7) 2_665 . . 2_665 ?
O3 O2 P1 O2 79(79) 2_665 . . 2_665 ?
O4 O2 P1 O2 -48(79) 2_665 . . 2_665 ?
Mo2 O2 P1 O2 -45(79) . . . 2_665 ?
Mo4 O2 P1 O2 83(79) 2_665 . . 2_665 ?
Mo5 O2 P1 O2 -161(79) 2_665 . . 2_665 ?
O3 O2 P1 O1 -115.5(6) 2_665 . . 2_665 ?
O4 O2 P1 O1 117.4(7) 2_665 . . 2_665 ?
Mo2 O2 P1 O1 120.4(8) . . . 2_665 ?
Mo4 O2 P1 O1 -111.6(7) 2_665 . . 2_665 ?
Mo5 O2 P1 O1 4.3(5) 2_665 . . 2_665 ?
O3 O2 P1 O1 64.5(6) 2_665 . . . ?
O4 O2 P1 O1 -62.6(7) 2_665 . . . ?
Mo2 O2 P1 O1 -59.6(8) . . . . ?
Mo4 O2 P1 O1 68.4(7) 2_665 . . . ?
Mo5 O2 P1 O1 -175.7(5) 2_665 . . . ?
O4 O1 P1 O4 180.000(3) 2_665 . . . ?
O3 O1 P1 O4 55.9(7) 2_665 . . . ?
Mo6 O1 P1 O4 57.9(8) . . . . ?
Mo1 O1 P1 O4 -174.5(6) . . . . ?
Mo5 O1 P1 O4 -58.4(7) . . . . ?
O3 O1 P1 O4 -124.1(7) 2_665 . . 2_665 ?
Mo6 O1 P1 O4 -122.1(8) . . . 2_665 ?
Mo1 O1 P1 O4 5.5(6) . . . 2_665 ?
Mo5 O1 P1 O4 121.6(7) . . . 2_665 ?
O4 O1 P1 O3 -55.9(7) 2_665 . . . ?
O3 O1 P1 O3 180.000(1) 2_665 . . . ?
Mo6 O1 P1 O3 -178.0(5) . . . . ?
Mo1 O1 P1 O3 -50.3(7) . . . . ?
Mo5 O1 P1 O3 65.8(6) . . . . ?
O4 O1 P1 O3 124.1(7) 2_665 . . 2_665 ?
Mo6 O1 P1 O3 2.0(5) . . . 2_665 ?
Mo1 O1 P1 O3 129.7(7) . . . 2_665 ?
Mo5 O1 P1 O3 -114.2(6) . . . 2_665 ?
O4 O1 P1 O2 62.6(7) 2_665 . . . ?
O3 O1 P1 O2 -61.5(6) 2_665 . . . ?
Mo6 O1 P1 O2 -59.5(7) . . . . ?
Mo1 O1 P1 O2 68.2(7) . . . . ?
Mo5 O1 P1 O2 -175.7(6) . . . . ?
O4 O1 P1 O2 -117.4(7) 2_665 . . 2_665 ?
O3 O1 P1 O2 118.5(6) 2_665 . . 2_665 ?
Mo6 O1 P1 O2 120.5(7) . . . 2_665 ?
Mo1 O1 P1 O2 -111.8(7) . . . 2_665 ?
Mo5 O1 P1 O2 4.3(6) . . . 2_665 ?
O4 O1 P1 O1 -11(100) 2_665 . . 2_665 ?
O3 O1 P1 O1 -135(100) 2_665 . . 2_665 ?
Mo6 O1 P1 O1 -133(100) . . . 2_665 ?
Mo1 O1 P1 O1 -5(100) . . . 2_665 ?
Mo5 O1 P1 O1 111(100) . . . 2_665 ?
O25 O26 P2 O26 137(18) 2_766 . . 2_766 ?
O23 O26 P2 O26 -96(18) 2_766 . . 2_766 ?
O24 O26 P2 O26 15(18) 2_766 . . 2_766 ?
Mo12 O26 P2 O26 133(18) 2_766 . . 2_766 ?
Mo7 O26 P2 O26 -96(18) 2_766 . . 2_766 ?
O23 O26 P2 O25 127.4(9) 2_766 . . 2_766 ?
O24 O26 P2 O25 -121.7(8) 2_766 . . 2_766 ?
Mo12 O26 P2 O25 -4.1(8) 2_766 . . 2_766 ?
Mo7 O26 P2 O25 127.1(12) 2_766 . . 2_766 ?
O25 O26 P2 O25 180.000(5) 2_766 . . . ?
O23 O26 P2 O25 -52.6(9) 2_766 . . . ?
O24 O26 P2 O25 58.3(8) 2_766 . . . ?
Mo12 O26 P2 O25 175.9(8) 2_766 . . . ?
Mo7 O26 P2 O25 -52.9(12) 2_766 . . . ?
O25 O26 P2 O23 -127.4(9) 2_766 . . 2_766 ?
O24 O26 P2 O23 110.9(8) 2_766 . . 2_766 ?
Mo12 O26 P2 O23 -131.5(12) 2_766 . . 2_766 ?
Mo7 O26 P2 O23 -0.3(7) 2_766 . . 2_766 ?
O25 O26 P2 O23 52.6(9) 2_766 . . . ?
O23 O26 P2 O23 180.000(2) 2_766 . . . ?
O24 O26 P2 O23 -69.1(8) 2_766 . . . ?
Mo12 O26 P2 O23 48.5(12) 2_766 . . . ?
Mo7 O26 P2 O23 179.7(7) 2_766 . . . ?
O25 O26 P2 O24 -58.3(8) 2_766 . . . ?
O23 O26 P2 O24 69.1(8) 2_766 . . . ?
O24 O26 P2 O24 180.000(9) 2_766 . . . ?
Mo12 O26 P2 O24 -62.3(11) 2_766 . . . ?
Mo7 O26 P2 O24 68.9(10) 2_766 . . . ?
O25 O26 P2 O24 121.7(8) 2_766 . . 2_766 ?
O23 O26 P2 O24 -110.9(8) 2_766 . . 2_766 ?
Mo12 O26 P2 O24 117.7(11) 2_766 . . 2_766 ?
Mo7 O26 P2 O24 -111.1(10) 2_766 . . 2_766 ?
O26 O25 P2 O26 180.000(6) 2_766 . . . ?
O24 O25 P2 O26 -58.4(9) 2_766 . . . ?
O23 O25 P2 O26 48.9(9) 2_766 . . . ?
Mo12 O25 P2 O26 175.8(8) . . . . ?
Mo9 O25 P2 O26 51.0(10) 2_766 . . . ?
O24 O25 P2 O26 121.6(9) 2_766 . . 2_766 ?
O23 O25 P2 O26 -131.1(9) 2_766 . . 2_766 ?
Mo12 O25 P2 O26 -4.2(8) . . . 2_766 ?
Mo9 O25 P2 O26 -129.0(10) 2_766 . . 2_766 ?
O26 O25 P2 O25 -69(100) 2_766 . . 2_766 ?
O24 O25 P2 O25 52(100) 2_766 . . 2_766 ?
O23 O25 P2 O25 160(100) 2_766 . . 2_766 ?
Mo12 O25 P2 O25 -73(100) . . . 2_766 ?
Mo9 O25 P2 O25 162(100) 2_766 . . 2_766 ?
O26 O25 P2 O23 131.1(9) 2_766 . . 2_766 ?
O24 O25 P2 O23 -107.2(8) 2_766 . . 2_766 ?
Mo12 O25 P2 O23 126.9(10) . . . 2_766 ?
Mo9 O25 P2 O23 2.1(7) 2_766 . . 2_766 ?
O26 O25 P2 O23 -48.9(9) 2_766 . . . ?
O24 O25 P2 O23 72.8(8) 2_766 . . . ?
O23 O25 P2 O23 180.000(4) 2_766 . . . ?
Mo12 O25 P2 O23 -53.1(10) . . . . ?
Mo9 O25 P2 O23 -177.9(7) 2_766 . . . ?
O26 O25 P2 O24 58.4(9) 2_766 . . . ?
O24 O25 P2 O24 180.000(11) 2_766 . . . ?
O23 O25 P2 O24 -72.8(8) 2_766 . . . ?
Mo12 O25 P2 O24 54.1(10) . . . . ?
Mo9 O25 P2 O24 -70.7(9) 2_766 . . . ?
O26 O25 P2 O24 -121.6(9) 2_766 . . 2_766 ?
O23 O25 P2 O24 107.2(8) 2_766 . . 2_766 ?
Mo12 O25 P2 O24 -125.9(10) . . . 2_766 ?
Mo9 O25 P2 O24 109.3(9) 2_766 . . 2_766 ?
O26 O23 P2 O26 180.000(2) 2_766 . . . ?
O25 O23 P2 O26 -47.7(9) 2_766 . . . ?
Mo7 O23 P2 O26 179.7(8) . . . . ?
Mo9 O23 P2 O26 -45.4(11) . . . . ?
O25 O23 P2 O26 132.3(9) 2_766 . . 2_766 ?
Mo7 O23 P2 O26 -0.3(8) . . . 2_766 ?
Mo9 O23 P2 O26 134.6(11) . . . 2_766 ?
O26 O23 P2 O25 -132.3(9) 2_766 . . 2_766 ?
Mo7 O23 P2 O25 -132.6(10) . . . 2_766 ?
Mo9 O23 P2 O25 2.2(7) . . . 2_766 ?
O26 O23 P2 O25 47.7(9) 2_766 . . . ?
O25 O23 P2 O25 180.000(4) 2_766 . . . ?
Mo7 O23 P2 O25 47.4(10) . . . . ?
Mo9 O23 P2 O25 -177.8(7) . . . . ?
O26 O23 P2 O23 62(100) 2_766 . . 2_766 ?
O25 O23 P2 O23 -166(100) 2_766 . . 2_766 ?
Mo7 O23 P2 O23 62(100) . . . 2_766 ?
Mo9 O23 P2 O23 -163(100) . . . 2_766 ?
O26 O23 P2 O24 -64.8(8) 2_766 . . . ?
O25 O23 P2 O24 67.5(7) 2_766 . . . ?
Mo7 O23 P2 O24 -65.1(9) . . . . ?
Mo9 O23 P2 O24 69.8(8) . . . . ?
O26 O23 P2 O24 115.2(8) 2_766 . . 2_766 ?
O25 O23 P2 O24 -112.5(7) 2_766 . . 2_766 ?
Mo7 O23 P2 O24 114.9(9) . . . 2_766 ?
Mo9 O23 P2 O24 -110.2(8) . . . 2_766 ?
O26 O24 P2 O26 180.000(10) 2_766 . . . ?
O25 O24 P2 O26 52.6(7) 2_766 . . . ?
Mo11 O24 P2 O26 -178.9(7) . . . . ?
Mo10 O24 P2 O26 51.4(10) . . . . ?
Mo8 O24 P2 O26 -61.6(8) 2_766 . . . ?
O25 O24 P2 O26 -127.4(7) 2_766 . . 2_766 ?
Mo11 O24 P2 O26 1.1(7) . . . 2_766 ?
Mo10 O24 P2 O26 -128.6(10) . . . 2_766 ?
Mo8 O24 P2 O26 118.4(8) 2_766 . . 2_766 ?
O26 O24 P2 O25 127.4(7) 2_766 . . 2_766 ?
Mo11 O24 P2 O25 128.5(9) . . . 2_766 ?
Mo10 O24 P2 O25 -1.2(7) . . . 2_766 ?
Mo8 O24 P2 O25 -114.2(8) 2_766 . . 2_766 ?
O26 O24 P2 O25 -52.6(7) 2_766 . . . ?
O25 O24 P2 O25 180.000(11) 2_766 . . . ?
Mo11 O24 P2 O25 -51.5(9) . . . . ?
Mo10 O24 P2 O25 178.8(7) . . . . ?
Mo8 O24 P2 O25 65.8(8) 2_766 . . . ?
O26 O24 P2 O23 -120.7(7) 2_766 . . 2_766 ?
O25 O24 P2 O23 111.9(7) 2_766 . . 2_766 ?
Mo11 O24 P2 O23 -119.6(8) . . . 2_766 ?
Mo10 O24 P2 O23 110.7(8) . . . 2_766 ?
Mo8 O24 P2 O23 -2.3(6) 2_766 . . 2_766 ?
O26 O24 P2 O23 59.3(7) 2_766 . . . ?
O25 O24 P2 O23 -68.1(7) 2_766 . . . ?
Mo11 O24 P2 O23 60.4(8) . . . . ?
Mo10 O24 P2 O23 -69.3(8) . . . . ?
Mo8 O24 P2 O23 177.7(6) 2_766 . . . ?
O26 O24 P2 O24 -12(82) 2_766 . . 2_766 ?
O25 O24 P2 O24 -140(82) 2_766 . . 2_766 ?
Mo11 O24 P2 O24 -11(82) . . . 2_766 ?
Mo10 O24 P2 O24 -141(82) . . . 2_766 ?
Mo8 O24 P2 O24 106(82) 2_766 . . 2_766 ?
C5 O54 P3 O45 22(2) . . . . ?
C5 O54 P3 O53 -94.3(19) . . . . ?
C5 O54 P3 C1 157.7(18) . . . . ?
Nd1 O45 P3 O54 125(2) . . . . ?
Nd1 O45 P3 O53 -118(2) . . . . ?
Nd1 O45 P3 C1 -8(3) . . . . ?
C3 O53 P3 O54 -49.8(19) . . . . ?
C3 O53 P3 O45 -172.3(16) . . . . ?
C3 O53 P3 C1 66.2(19) . . . . ?
Nd1 O46 P4 O55 110.3(18) . . . . ?
Nd1 O46 P4 O56 -125.9(17) . . . . ?
Nd1 O46 P4 C2 -11(2) . . . . ?
C7 O55 P4 O46 33.3(18) . . . . ?
C7 O55 P4 O56 -89.0(16) . . . . ?
C7 O55 P4 C2 159.9(15) . . . . ?
C9 O56 P4 O46 -168.8(14) . . . . ?
C9 O56 P4 O55 -40.9(16) . . . . ?
C9 O56 P4 C2 69.8(16) . . . . ?
Nd1 O47 P5 O57 -103.0(17) . . . . ?
Nd1 O47 P5 O58 135.6(16) . . . . ?
Nd1 O47 P5 C11 20(2) . . . . ?
C13 O57 P5 O47 -174.3(14) . . . . ?
C13 O57 P5 O58 -51.2(16) . . . . ?
C13 O57 P5 C11 57.9(16) . . . . ?
C15 O58 P5 O47 30.6(16) . . . . ?
C15 O58 P5 O57 -91.7(15) . . . . ?
C15 O58 P5 C11 154.7(14) . . . . ?
Nd1 O48 P6 O59 117.8(18) . . . . ?
Nd1 O48 P6 O60 -120.7(17) . . . . ?
Nd1 O48 P6 C12 -4(2) . . . . ?
C17 O59 P6 O48 5.3(18) . . . . ?
C17 O59 P6 O60 -120.1(15) . . . . ?
C17 O59 P6 C12 133.0(15) . . . . ?
C19 O60 P6 O48 -82.6(16) . . . . ?
C19 O60 P6 O59 43.3(17) . . . . ?
C19 O60 P6 C12 152.1(16) . . . . ?
Nd1 O49 P7 O62 139.1(16) . . . . ?
Nd1 O49 P7 O61 -97.1(18) . . . . ?
Nd1 O49 P7 C21 11(2) . . . . ?
C25 O62 P7 O49 26.9(19) . . . . ?
C25 O62 P7 O61 -94.4(16) . . . . ?
C25 O62 P7 C21 160.5(15) . . . . ?
C23 O61 P7 O49 -171.9(15) . . . . ?
C23 O61 P7 O62 -45.2(18) . . . . ?
C23 O61 P7 C21 66.0(17) . . . . ?
Nd1 O50 P8 O64 -129.4(17) . . . . ?
Nd1 O50 P8 O63 111.3(18) . . . . ?
Nd1 O50 P8 C22 -10(2) . . . . ?
C29 O64 P8 O50 -170.7(15) . . . . ?
C29 O64 P8 O63 -48.7(17) . . . . ?
C29 O64 P8 C22 65.4(17) . . . . ?
C27 O63 P8 O50 41.2(17) . . . . ?
C27 O63 P8 O64 -78.0(16) . . . . ?
C27 O63 P8 C22 167.7(15) . . . . ?
Nd1 O51 P9 O66 150.2(15) . . . . ?
Nd1 O51 P9 O65 -87.5(18) . . . . ?
Nd1 O51 P9 C31 32(2) . . . . ?
C35 O66 P9 O51 48.0(17) . . . . ?
C35 O66 P9 O65 -74.7(16) . . . . ?
C35 O66 P9 C31 173.3(15) . . . . ?
C33 O65 P9 O51 -175.8(15) . . . . ?
C33 O65 P9 O66 -49.5(17) . . . . ?
C33 O65 P9 C31 59.9(17) . . . . ?
Nd1 O52 P10 O67 122.4(18) . . . . ?
Nd1 O52 P10 O68 -114.7(18) . . . . ?
Nd1 O52 P10 C32 0(2) . . . . ?
C37 O67 P10 O52 22.2(19) . . . . ?
C37 O67 P10 O68 -99.3(17) . . . . ?
C37 O67 P10 C32 151.4(16) . . . . ?
C39 O68 P10 O52 -160.5(17) . . . . ?
C39 O68 P10 O67 -33(2) . . . . ?
C39 O68 P10 C32 76.2(19) . . . . ?
O54 P3 C1 C2 -70.3(17) . . . . ?
O45 P3 C1 C2 64.3(18) . . . . ?
O53 P3 C1 C2 177.6(14) . . . . ?
P3 C1 C2 P4 -94.1(17) . . . . ?
O46 P4 C2 C1 59.8(18) . . . . ?
O55 P4 C2 C1 -68.5(17) . . . . ?
O56 P4 C2 C1 176.3(14) . . . . ?
P3 O53 C3 C4 143.5(17) . . . . ?
P3 O54 C5 C6 168.9(19) . . . . ?
P4 O55 C7 C8 177.9(15) . . . . ?
P4 O56 C9 C10 -159.0(14) . . . . ?
O47 P5 C11 C12 58.3(16) . . . . ?
O57 P5 C11 C12 -177.2(13) . . . . ?
O58 P5 C11 C12 -62.8(15) . . . . ?
P5 C11 C12 P6 -91.7(15) . . . . ?
O48 P6 C12 C11 53.2(16) . . . . ?
O59 P6 C12 C11 -73.1(15) . . . . ?
O60 P6 C12 C11 176.7(13) . . . . ?
P5 O57 C13 C14 164.0(13) . . . . ?
P5 O58 C15 C16 -173.3(15) . . . . ?
P6 O59 C17 C18 -142.9(14) . . . . ?
P6 O60 C19 C20 -179.2(13) . . . . ?
O49 P7 C21 C22 59.8(17) . . . . ?
O62 P7 C21 C22 -72.6(15) . . . . ?
O61 P7 C21 C22 172.8(13) . . . . ?
P7 C21 C22 P8 -95.2(16) . . . . ?
O50 P8 C22 C21 62.1(18) . . . . ?
O64 P8 C22 C21 -178.2(15) . . . . ?
O63 P8 C22 C21 -63.0(17) . . . . ?
P7 O61 C23 C24 -179.7(14) . . . . ?
P7 O62 C25 C26 112.0(19) . . . . ?
P8 O63 C27 C28 155.4(17) . . . . ?
P8 O64 C29 C30 159.5(14) . . . . ?
O51 P9 C31 C32 52.0(18) . . . . ?
O66 P9 C31 C32 -73.5(16) . . . . ?
O65 P9 C31 C32 172.8(14) . . . . ?
P9 C31 C32 P10 -97.0(17) . . . . ?
O52 P10 C32 C31 62.6(19) . . . . ?
O67 P10 C32 C31 -66.8(18) . . . . ?
O68 P10 C32 C31 179.2(16) . . . . ?
P9 O65 C33 C34 156.3(15) . . . . ?
P9 O66 C35 C36 -89(2) . . . . ?
P10 O67 C37 C38 132(2) . . . . ?
P10 O68 C39 C40 -171.7(14) . . . . ?
